data_7047161
loop_
_publ_author_name
'Tong, Bihai'
'Wang, Han'
'Chen, Man'
'Zhou, Shixiong'
'Hu, Yuanyuan'
'Zhang, Qianfeng'
'He, Gufeng'
'Fu, Lianshe'
'Shi, Huatian'
'Jin, Long'
'Zhou, Huidong'

_publ_section_title
;
 High efficiency green OLEDs based on homoleptic iridium complexes with
 steric phenylpyridazine ligands.
;
_journal_issue 35
_journal_name_full 'Dalton transactions (Cambridge, England : 2003)'
_journal_page_first 12243
_journal_page_last 12252
_journal_paper_doi 10.1039/c8dt02781a
_journal_volume 47
_journal_year 2018
_chemical_formula_sum 'C144 H102 F36 Ir2 N12'
_chemical_formula_weight 3068.77
_space_group_crystal_system triclinic
_space_group_IT_number 2
_space_group_name_Hall '-P 1'
_space_group_name_H-M_alt 'P -1'
_symmetry_space_group_name_Hall '-P 1'
_symmetry_space_group_name_H-M 'P -1'
_atom_sites_solution_hydrogens geom
_audit_creation_method SHELXL-2014/7
_audit_update_record
;
2017-12-20 deposited with the CCDC.
2018-07-20 downloaded from the CCDC.
;
_cell_angle_alpha 109.3180(10)
_cell_angle_beta 95.808(2)
_cell_angle_gamma 100.4770(10)
_cell_formula_units_Z 2
_cell_length_a 16.4832(5)
_cell_length_b 17.6037(5)
_cell_length_c 25.5185(7)
_cell_measurement_reflns_used 9827
_cell_measurement_temperature 296(2)
_cell_measurement_theta_max 23.22
_cell_measurement_theta_min 2.35
_cell_volume 6766.5(3)
_computing_cell_refinement 'Bruker SMART'
_computing_data_collection 'Bruker SMART'
_computing_data_reduction 'Bruker SAINT'
_computing_molecular_graphics 'Bruker SHELXTL'
_computing_publication_material 'Bruker SHELXTL'
_computing_structure_refinement 'SHELXL-2014/7 (Sheldrick, 2014)'
_computing_structure_solution 'Bruker SHELXTL'
_diffrn_ambient_temperature 296(2)
_diffrn_measured_fraction_theta_full 0.997
_diffrn_measured_fraction_theta_max 0.997
_diffrn_measurement_device_type 'CCD area detector'
_diffrn_measurement_method 'phi and omega scans'
_diffrn_radiation_type MoK\a
_diffrn_radiation_wavelength 0.71073
_diffrn_reflns_av_R_equivalents 0.0604
_diffrn_reflns_av_unetI/netI 0.0523
_diffrn_reflns_Laue_measured_fraction_full 0.997
_diffrn_reflns_Laue_measured_fraction_max 0.997
_diffrn_reflns_limit_h_max 19
_diffrn_reflns_limit_h_min -19
_diffrn_reflns_limit_k_max 20
_diffrn_reflns_limit_k_min -20
_diffrn_reflns_limit_l_max 30
_diffrn_reflns_limit_l_min -30
_diffrn_reflns_number 107075
_diffrn_reflns_point_group_measured_fraction_full 0.997
_diffrn_reflns_point_group_measured_fraction_max 0.997
_diffrn_reflns_theta_full 24.999
_diffrn_reflns_theta_max 24.999
_diffrn_reflns_theta_min 1.574
_exptl_absorpt_coefficient_mu 2.069
_exptl_absorpt_correction_T_max 0.682
_exptl_absorpt_correction_T_min 0.626
_exptl_absorpt_correction_type multi-scan
_exptl_crystal_colour orange
_exptl_crystal_density_diffrn 1.506
_exptl_crystal_description block
_exptl_crystal_F_000 3056
_exptl_crystal_size_max 0.250
_exptl_crystal_size_mid 0.220
_exptl_crystal_size_min 0.200
_refine_diff_density_max 1.897
_refine_diff_density_min -0.741
_refine_diff_density_rms 0.114
_refine_ls_extinction_method none
_refine_ls_goodness_of_fit_ref 0.983
_refine_ls_hydrogen_treatment constr
_refine_ls_matrix_type full
_refine_ls_number_parameters 1802
_refine_ls_number_reflns 23754
_refine_ls_number_restraints 4122
_refine_ls_restrained_S_all 1.017
_refine_ls_R_factor_all 0.0744
_refine_ls_R_factor_gt 0.0505
_refine_ls_shift/su_max 0.036
_refine_ls_shift/su_mean 0.001
_refine_ls_structure_factor_coef Fsqd
_refine_ls_weighting_details 'w=1/[\s^2^(Fo^2^)+(0.1125P)^2^+6.0075P] where P=(Fo^2^+2Fc^2^)/3'
_refine_ls_weighting_scheme calc
_refine_ls_wR_factor_gt 0.1444
_refine_ls_wR_factor_ref 0.1664
_reflns_Friedel_coverage 0.000
_reflns_number_gt 17343
_reflns_number_total 23754
_reflns_threshold_expression 'I > 2\s(I)'
_cod_data_source_file c8dt02781a2.cif
_cod_data_source_block p-1
_cod_depositor_comments 'Adding full bibliography for 7047159--7047161.cif.'
_cod_database_code 7047161
_shelx_shelxl_version_number 2014/7
_shelx_space_group_comment
; 
The symmetry employed for this shelxl refinement is uniquely defined 
by the following loop, which should always be used as a source of 
symmetry information in preference to the above space-group names. 
They are only intended as comments. 
;
_shelx_estimated_absorpt_t_min 0.626
_shelx_estimated_absorpt_t_max 0.682

loop_
_space_group_symop_operation_xyz
'x, y, z'
'-x, -y, -z'

loop_
_atom_site_label
_atom_site_type_symbol
_atom_site_fract_x
_atom_site_fract_y
_atom_site_fract_z
_atom_site_U_iso_or_equiv
_atom_site_adp_type
_atom_site_occupancy
_atom_site_site_symmetry_order
_atom_site_calc_flag
_atom_site_refinement_flags_posn
_atom_site_refinement_flags_adp
_atom_site_refinement_flags_occupancy
_atom_site_disorder_assembly
_atom_site_disorder_group
Ir1 Ir 0.19080(2) 0.82603(2) 0.37733(2) 0.03918(9) Uani 1 1 d . U . . .
Ir2 Ir 0.48451(2) 0.29868(2) 0.13101(2) 0.04116(9) Uani 1 1 d . U . . .
N1 N 0.1323(3) 0.7125(3) 0.3831(2) 0.0414(11) Uani 1 1 d . U . . .
N2 N 0.1739(3) 0.6747(3) 0.4111(2) 0.0446(12) Uani 1 1 d . U . . .
N3 N 0.3052(3) 0.8318(3) 0.4227(2) 0.0404(11) Uani 1 1 d . U . . .
N4 N 0.3273(3) 0.8767(3) 0.4780(2) 0.0475(13) Uani 1 1 d . U . . .
N5 N 0.1521(3) 0.8980(3) 0.4500(2) 0.0415(11) Uani 1 1 d . U . . .
N6 N 0.1158(3) 0.8620(3) 0.4831(2) 0.0478(12) Uani 1 1 d . U . . .
N7 N 0.4418(4) 0.1712(3) 0.0859(2) 0.0468(12) Uani 1 1 d . U . . .
N8 N 0.4084(4) 0.1434(3) 0.0315(2) 0.0497(13) Uani 1 1 d . U . . .
N9 N 0.3699(4) 0.3118(3) 0.1594(2) 0.0492(12) Uani 1 1 d . U . . .
N10 N 0.3044(4) 0.2464(4) 0.1426(2) 0.0577(14) Uani 1 1 d . U . . .
N11 N 0.4496(3) 0.3320(3) 0.0617(2) 0.0420(11) Uani 1 1 d . U . . .
N12 N 0.3711(4) 0.3362(3) 0.0498(2) 0.0514(13) Uani 1 1 d . U . . .
C1 C 0.1311(4) 0.6090(4) 0.4183(3) 0.0510(15) Uani 1 1 d . U . . .
C2 C 0.0445(5) 0.5835(5) 0.4043(4) 0.074(2) Uani 1 1 d . U . . .
C3 C 0.0032(4) 0.6256(5) 0.3770(4) 0.0629(18) Uani 1 1 d . U . . .
C4 C 0.0507(4) 0.6857(4) 0.3613(3) 0.0478(14) Uani 1 1 d . U . . .
C5 C -0.0901(5) 0.6029(6) 0.3732(5) 0.101(3) Uani 1 1 d . U . . .
H5 H -0.1173 0.6352 0.3552 0.121 Uiso 1 1 calc R U . . .
C6 C -0.1088(7) 0.6188(8) 0.4316(6) 0.126(3) Uani 1 1 d . U . . .
H6A H -0.1689 0.6035 0.4298 0.151 Uiso 1 1 calc R U . . .
H6B H -0.0898 0.6774 0.4537 0.151 Uiso 1 1 calc R U . . .
C7 C -0.0652(7) 0.5688(8) 0.4612(6) 0.130(3) Uani 1 1 d . U . . .
H7A H -0.0300 0.6058 0.4964 0.156 Uiso 1 1 calc R U . . .
H7B H -0.1069 0.5296 0.4693 0.156 Uiso 1 1 calc R U . . .
C8 C -0.0721(7) 0.4620(8) 0.3678(7) 0.143(4) Uani 1 1 d . U . . .
H8A H -0.1111 0.4227 0.3777 0.171 Uiso 1 1 calc R U . . .
H8B H -0.0405 0.4314 0.3417 0.171 Uiso 1 1 calc R U . . .
C9 C -0.1218(6) 0.5093(7) 0.3390(7) 0.132(4) Uani 1 1 d . U . . .
H9A H -0.1126 0.4974 0.3004 0.159 Uiso 1 1 calc R U . . .
H9B H -0.1813 0.4923 0.3385 0.159 Uiso 1 1 calc R U . . .
C10 C -0.0119(6) 0.5227(7) 0.4213(6) 0.109(3) Uani 1 1 d . U . . .
H10 H 0.0202 0.4934 0.4392 0.131 Uiso 1 1 calc R U . . .
C11 C 0.0223(4) 0.7271(4) 0.3239(3) 0.0506(15) Uani 1 1 d . U . . .
C12 C -0.0508(5) 0.6959(5) 0.2848(3) 0.067(2) Uani 1 1 d . U . . .
H12 H -0.0853 0.6459 0.2815 0.080 Uiso 1 1 calc R U . . .
C13 C -0.0734(5) 0.7374(6) 0.2504(4) 0.076(2) Uani 1 1 d . U . . .
H13 H -0.1233 0.7163 0.2246 0.091 Uiso 1 1 calc R U . . .
C14 C -0.0215(5) 0.8100(6) 0.2547(4) 0.076(2) Uani 1 1 d D U . . .
C15 C 0.0543(5) 0.8413(5) 0.2931(3) 0.0582(17) Uani 1 1 d . U . . .
H15 H 0.0886 0.8910 0.2955 0.070 Uiso 1 1 calc R U . . .
C16 C 0.0791(4) 0.8005(4) 0.3270(3) 0.0471(14) Uani 1 1 d . U . . .
C17 C 0.1830(4) 0.5638(5) 0.4437(3) 0.0527(15) Uani 1 1 d . U . . .
C18 C 0.1765(6) 0.4812(6) 0.4143(4) 0.091(3) Uani 1 1 d . U . . .
H18 H 0.1405 0.4545 0.3798 0.109 Uiso 1 1 calc R U . . .
C19 C 0.2238(7) 0.4382(7) 0.4361(5) 0.105(3) Uani 1 1 d . U . . .
H19 H 0.2187 0.3821 0.4166 0.125 Uiso 1 1 calc R U . . .
C20 C 0.2778(5) 0.4770(6) 0.4860(4) 0.070(2) Uani 1 1 d D U . . .
C21 C 0.2835(6) 0.5578(6) 0.5139(4) 0.085(3) Uani 1 1 d . U . . .
H21 H 0.3203 0.5847 0.5480 0.102 Uiso 1 1 calc R U . . .
C22 C 0.2362(5) 0.6015(5) 0.4930(4) 0.074(2) Uani 1 1 d . U . . .
H22 H 0.2409 0.6573 0.5131 0.089 Uiso 1 1 calc R U . . .
C23 C 0.3966(4) 0.8716(4) 0.5060(3) 0.0472(15) Uani 1 1 d . U . . .
C24 C 0.4407(4) 0.8122(4) 0.4817(3) 0.0497(15) Uani 1 1 d . U . . .
C25 C 0.4175(4) 0.7647(4) 0.4255(3) 0.0464(14) Uani 1 1 d . U . . .
C26 C 0.3519(4) 0.7809(4) 0.3945(2) 0.0400(13) Uani 1 1 d . U . . .
C27 C 0.3247(4) 0.7514(4) 0.3322(3) 0.0409(13) Uani 1 1 d . U . . .
C28 C 0.2476(4) 0.7677(4) 0.3144(3) 0.0412(13) Uani 1 1 d . U . . .
C29 C 0.2253(4) 0.7472(4) 0.2564(3) 0.0498(15) Uani 1 1 d . U . . .
H29 H 0.1743 0.7549 0.2423 0.060 Uiso 1 1 calc R U . . .
C30 C 0.2763(5) 0.7161(4) 0.2192(3) 0.0537(15) Uani 1 1 d D U . . .
C31 C 0.3526(5) 0.7033(5) 0.2381(3) 0.0586(17) Uani 1 1 d . U . . .
H31 H 0.3872 0.6828 0.2128 0.070 Uiso 1 1 calc R U . . .
C32 C 0.3760(4) 0.7212(4) 0.2944(3) 0.0512(16) Uani 1 1 d . U . . .
H32 H 0.4272 0.7131 0.3076 0.061 Uiso 1 1 calc R U . . .
C33 C 0.4624(5) 0.6939(5) 0.4064(3) 0.0588(16) Uani 1 1 d . U . . .
H33 H 0.4423 0.6595 0.3666 0.071 Uiso 1 1 calc R U . . .
C34 C 0.4469(6) 0.6443(5) 0.4448(3) 0.073(2) Uani 1 1 d . U . . .
H34A H 0.4761 0.5998 0.4351 0.088 Uiso 1 1 calc R U . . .
H34B H 0.3875 0.6198 0.4387 0.088 Uiso 1 1 calc R U . . .
C35 C 0.4766(6) 0.6980(6) 0.5069(4) 0.076(2) Uani 1 1 d . U . . .
H35A H 0.5205 0.6784 0.5232 0.092 Uiso 1 1 calc R U . . .
H35B H 0.4305 0.6954 0.5275 0.092 Uiso 1 1 calc R U . . .
C36 C 0.5102(5) 0.7878(5) 0.5110(3) 0.0663(18) Uani 1 1 d . U . . .
H36 H 0.5271 0.8248 0.5505 0.080 Uiso 1 1 calc R U . . .
C37 C 0.5837(5) 0.7909(6) 0.4796(4) 0.081(2) Uani 1 1 d . U . . .
H37A H 0.6280 0.7729 0.4969 0.097 Uiso 1 1 calc R U . . .
H37B H 0.6054 0.8473 0.4824 0.097 Uiso 1 1 calc R U . . .
C38 C 0.5567(5) 0.7353(6) 0.4177(4) 0.076(2) Uani 1 1 d . U . . .
H38A H 0.5890 0.6933 0.4086 0.091 Uiso 1 1 calc R U . . .
H38B H 0.5671 0.7680 0.3940 0.091 Uiso 1 1 calc R U . . .
C39 C 0.4173(4) 0.9288(4) 0.5656(3) 0.0502(15) Uani 1 1 d . U . . .
C40 C 0.3576(5) 0.9265(5) 0.6000(3) 0.0617(19) Uani 1 1 d . U . . .
H40 H 0.3058 0.8893 0.5858 0.074 Uiso 1 1 calc R U . . .
C41 C 0.3759(6) 0.9799(5) 0.6556(3) 0.071(2) Uani 1 1 d . U . . .
H41 H 0.3363 0.9783 0.6790 0.085 Uiso 1 1 calc R U . . .
C42 C 0.4517(5) 1.0351(5) 0.6764(3) 0.0646(18) Uani 1 1 d D U . . .
C43 C 0.5103(6) 1.0374(6) 0.6429(3) 0.080(2) Uani 1 1 d . U . . .
H43 H 0.5613 1.0758 0.6569 0.096 Uiso 1 1 calc R U . . .
C44 C 0.4939(5) 0.9825(5) 0.5876(3) 0.073(2) Uani 1 1 d . U . . .
H44 H 0.5352 0.9820 0.5654 0.088 Uiso 1 1 calc R U . . .
C45 C 0.1771(4) 0.9814(4) 0.4646(3) 0.0420(12) Uani 1 1 d . U . . .
C46 C 0.1689(4) 1.0321(4) 0.5188(3) 0.0480(14) Uani 1 1 d . U . . .
C47 C 0.1295(4) 0.9960(4) 0.5527(3) 0.0478(14) Uani 1 1 d . U . . .
C48 C 0.1020(4) 0.9100(4) 0.5321(3) 0.0476(14) Uani 1 1 d . U . . .
C49 C 0.0627(5) 0.8663(5) 0.5680(3) 0.0559(16) Uani 1 1 d . U . . .
C50 C -0.0048(5) 0.8871(5) 0.5919(4) 0.068(2) Uani 1 1 d . U . . .
H50 H -0.0287 0.9263 0.5832 0.082 Uiso 1 1 calc R U . . .
C51 C -0.0385(6) 0.8527(6) 0.6279(4) 0.081(2) Uani 1 1 d . U . . .
H51 H -0.0854 0.8661 0.6428 0.097 Uiso 1 1 calc R U . . .
C52 C 0.0020(7) 0.7958(6) 0.6412(4) 0.083(2) Uani 1 1 d D U . . .
C53 C 0.0685(7) 0.7735(6) 0.6187(4) 0.087(3) Uani 1 1 d . U . . .
H53 H 0.0945 0.7368 0.6292 0.105 Uiso 1 1 calc R U . . .
C54 C 0.0976(6) 0.8059(5) 0.5796(4) 0.072(2) Uani 1 1 d . U . . .
H54 H 0.1401 0.7875 0.5612 0.087 Uiso 1 1 calc R U . . .
C55 C 0.2059(5) 1.1238(5) 0.5489(3) 0.0638(17) Uani 1 1 d . U . . .
H55 H 0.2370 1.1477 0.5251 0.077 Uiso 1 1 calc R U . . .
C56 C 0.1351(6) 1.1666(6) 0.5669(4) 0.078(2) Uani 1 1 d . U . . .
H56A H 0.1006 1.1673 0.5340 0.094 Uiso 1 1 calc R U . . .
H56B H 0.1583 1.2233 0.5919 0.094 Uiso 1 1 calc R U . . .
C57 C 0.0813(6) 1.1195(6) 0.5973(4) 0.080(2) Uani 1 1 d . U . . .
H57A H 0.0736 1.1581 0.6327 0.096 Uiso 1 1 calc R U . . .
H57B H 0.0265 1.0924 0.5742 0.096 Uiso 1 1 calc R U . . .
C58 C 0.1233(5) 1.0562(5) 0.6085(3) 0.0648(18) Uani 1 1 d . U . . .
H58 H 0.0914 1.0281 0.6299 0.078 Uiso 1 1 calc R U . . .
C59 C 0.2131(5) 1.0990(6) 0.6407(3) 0.074(2) Uani 1 1 d . U . . .
H59A H 0.2114 1.1432 0.6752 0.088 Uiso 1 1 calc R U . . .
H59B H 0.2391 1.0595 0.6508 0.088 Uiso 1 1 calc R U . . .
C60 C 0.2643(6) 1.1340(6) 0.6047(3) 0.075(2) Uani 1 1 d . U . . .
H60A H 0.3087 1.1051 0.5955 0.090 Uiso 1 1 calc R U . . .
H60B H 0.2897 1.1921 0.6252 0.090 Uiso 1 1 calc R U . . .
C61 C 0.2119(4) 1.0052(4) 0.4199(3) 0.0425(13) Uani 1 1 d . U . . .
C62 C 0.2284(4) 0.9398(4) 0.3751(3) 0.0432(13) Uani 1 1 d . U . . .
C63 C 0.2645(4) 0.9623(5) 0.3334(3) 0.0526(16) Uani 1 1 d . U . . .
H63 H 0.2788 0.9218 0.3042 0.063 Uiso 1 1 calc R U . . .
C64 C 0.2795(5) 1.0413(5) 0.3344(3) 0.0636(18) Uani 1 1 d D U . . .
C65 C 0.2591(5) 1.1022(5) 0.3756(3) 0.0618(18) Uani 1 1 d . U . . .
H65 H 0.2688 1.1557 0.3750 0.074 Uiso 1 1 calc R U . . .
C66 C 0.2239(5) 1.0850(4) 0.4185(3) 0.0553(16) Uani 1 1 d . U . . .
H66 H 0.2083 1.1264 0.4463 0.066 Uiso 1 1 calc R U . . .
C67 C 0.4418(4) 0.1215(4) 0.1163(3) 0.0474(14) Uani 1 1 d . U . . .
C68 C 0.3964(5) 0.0397(4) 0.0920(3) 0.0558(16) Uani 1 1 d . U . . .
C69 C 0.3638(5) 0.0093(4) 0.0351(3) 0.0622(18) Uani 1 1 d . U . . .
C70 C 0.3739(5) 0.0631(4) 0.0057(3) 0.0549(16) Uani 1 1 d . U . . .
C71 C 0.3392(5) 0.0393(5) -0.0559(3) 0.0599(17) Uani 1 1 d . U . . .
C72 C 0.3487(6) -0.0348(5) -0.0951(3) 0.073(2) Uani 1 1 d . U . . .
H72 H 0.3811 -0.0667 -0.0839 0.088 Uiso 1 1 calc R U . . .
C73 C 0.3096(6) -0.0598(6) -0.1504(3) 0.079(2) Uani 1 1 d . U . . .
H73 H 0.3134 -0.1101 -0.1764 0.094 Uiso 1 1 calc R U . . .
C74 C 0.2651(6) -0.0108(6) -0.1672(3) 0.082(2) Uani 1 1 d D U . . .
C75 C 0.2613(6) 0.0621(6) -0.1297(4) 0.086(3) Uani 1 1 d . U . . .
H75 H 0.2332 0.0961 -0.1420 0.103 Uiso 1 1 calc R U . . .
C76 C 0.2968(6) 0.0882(5) -0.0747(3) 0.076(2) Uani 1 1 d . U . . .
H76 H 0.2925 0.1390 -0.0498 0.091 Uiso 1 1 calc R U . . .
C77 C 0.3168(7) -0.0801(5) 0.0137(4) 0.089(2) Uani 1 1 d . U . . .
H77 H 0.2956 -0.0997 -0.0269 0.107 Uiso 1 1 calc R U . . .
C78 C 0.3815(8) -0.1288(6) 0.0269(5) 0.109(3) Uani 1 1 d . U . . .
H78A H 0.3556 -0.1874 0.0135 0.131 Uiso 1 1 calc R U . . .
H78B H 0.4286 -0.1211 0.0078 0.131 Uiso 1 1 calc R U . . .
C79 C 0.4119(7) -0.0966(5) 0.0908(5) 0.095(3) Uani 1 1 d . U . . .
H79A H 0.3951 -0.1404 0.1053 0.114 Uiso 1 1 calc R U . . .
H79B H 0.4726 -0.0795 0.0989 0.114 Uiso 1 1 calc R U . . .
C80 C 0.3754(6) -0.0246(5) 0.1194(4) 0.0725(19) Uani 1 1 d . U . . .
H80 H 0.3981 -0.0010 0.1599 0.087 Uiso 1 1 calc R U . . .
C81 C 0.2814(6) -0.0503(6) 0.1097(4) 0.085(2) Uani 1 1 d . U . . .
H81A H 0.2591 -0.0026 0.1273 0.102 Uiso 1 1 calc R U . . .
H81B H 0.2649 -0.0907 0.1271 0.102 Uiso 1 1 calc R U . . .
C82 C 0.2443(7) -0.0878(6) 0.0466(4) 0.101(3) Uani 1 1 d . U . . .
H82A H 0.2037 -0.0583 0.0378 0.121 Uiso 1 1 calc R U . . .
H82B H 0.2164 -0.1454 0.0364 0.121 Uiso 1 1 calc R U . . .
C83 C 0.4939(5) 0.1650(4) 0.1733(3) 0.0510(15) Uani 1 1 d . U . . .
C84 C 0.5228(5) 0.1248(5) 0.2078(3) 0.069(2) Uani 1 1 d . U . . .
H84 H 0.5070 0.0674 0.1957 0.083 Uiso 1 1 calc R U . . .
C85 C 0.5737(6) 0.1678(6) 0.2589(4) 0.078(2) Uani 1 1 d . U . . .
H85 H 0.5891 0.1411 0.2830 0.093 Uiso 1 1 calc R U . . .
C86 C 0.6016(6) 0.2522(6) 0.2736(3) 0.079(2) Uani 1 1 d D U . . .
C87 C 0.5766(5) 0.2932(5) 0.2416(3) 0.0607(19) Uani 1 1 d . U . . .
H87 H 0.5952 0.3504 0.2540 0.073 Uiso 1 1 calc R U . . .
C88 C 0.5218(4) 0.2508(4) 0.1888(3) 0.0481(14) Uani 1 1 d . U . . .
C89 C 0.2305(5) 0.2601(5) 0.1539(4) 0.0689(18) Uani 1 1 d . U . . .
C90 C 0.2170(5) 0.3384(6) 0.1775(4) 0.076(2) Uani 1 1 d . U . . .
C91 C 0.2832(5) 0.4053(5) 0.1917(4) 0.0677(19) Uani 1 1 d . U . . .
C92 C 0.3629(4) 0.3895(4) 0.1859(3) 0.0521(15) Uani 1 1 d . U . . .
C93 C 0.4465(4) 0.4491(4) 0.2048(3) 0.0507(15) Uani 1 1 d . U . . .
C94 C 0.4589(5) 0.5280(5) 0.2454(3) 0.070(2) Uani 1 1 d . U . . .
H94 H 0.4138 0.5464 0.2601 0.084 Uiso 1 1 calc R U . . .
C95 C 0.5378(5) 0.5782(5) 0.2635(4) 0.071(2) Uani 1 1 d . U . . .
H95 H 0.5462 0.6311 0.2902 0.086 Uiso 1 1 calc R U . . .
C96 C 0.6039(4) 0.5504(4) 0.2421(3) 0.0569(16) Uani 1 1 d D U . . .
C97 C 0.5929(4) 0.4716(4) 0.2030(3) 0.0473(14) Uani 1 1 d . U . . .
H97 H 0.6392 0.4539 0.1897 0.057 Uiso 1 1 calc R U . . .
C98 C 0.5140(4) 0.4182(4) 0.1831(2) 0.0406(12) Uani 1 1 d . U . . .
C99 C 0.2564(6) 0.4868(6) 0.2109(5) 0.101(3) Uani 1 1 d . U . . .
H99 H 0.3042 0.5331 0.2177 0.121 Uiso 1 1 calc R U . . .
C100 C 0.1889(6) 0.4814(8) 0.1621(6) 0.122(3) Uani 1 1 d . U . . .
H10A H 0.1718 0.5334 0.1708 0.147 Uiso 1 1 calc R U . . .
H10B H 0.2121 0.4712 0.1276 0.147 Uiso 1 1 calc R U . . .
C101 C 0.1125(7) 0.4111(8) 0.1537(7) 0.133(4) Uani 1 1 d . U . . .
H10C H 0.0985 0.3747 0.1144 0.160 Uiso 1 1 calc R U . . .
H10D H 0.0645 0.4337 0.1640 0.160 Uiso 1 1 calc R U . . .
C102 C 0.1349(6) 0.3627(8) 0.1913(6) 0.113(3) Uani 1 1 d . U . . .
H102 H 0.0903 0.3135 0.1841 0.135 Uiso 1 1 calc R U . . .
C103 C 0.1507(7) 0.4180(8) 0.2524(6) 0.127(3) Uani 1 1 d . U . . .
H10E H 0.1654 0.3872 0.2758 0.153 Uiso 1 1 calc R U . . .
H10F H 0.0998 0.4352 0.2620 0.153 Uiso 1 1 calc R U . . .
C104 C 0.2209(7) 0.4941(8) 0.2648(6) 0.128(3) Uani 1 1 d . U . . .
H10G H 0.2644 0.4975 0.2946 0.154 Uiso 1 1 calc R U . . .
H10H H 0.1993 0.5437 0.2770 0.154 Uiso 1 1 calc R U . . .
C105 C 0.1560(8) 0.1879(9) 0.1350(6) 0.066(3) Uani 0.622(10) 1 d D U P A 1
C106 C 0.0840(8) 0.1835(10) 0.1003(7) 0.098(5) Uani 0.622(10) 1 d D U P A 1
H106 H 0.0798 0.2267 0.0875 0.117 Uiso 0.622(10) 1 calc R U P A 1
C107 C 0.0176(10) 0.1143(10) 0.0843(8) 0.117(6) Uani 0.622(10) 1 d D U P A 1
H107 H -0.0313 0.1113 0.0612 0.140 Uiso 0.622(10) 1 calc R U P A 1
C108 C 0.0248(10) 0.0508(10) 0.1029(8) 0.106(4) Uani 0.622(10) 1 d D U P A 1
C109 C 0.0971(10) 0.0591(12) 0.1386(9) 0.111(5) Uani 0.622(10) 1 d D U P A 1
H109 H 0.1016 0.0159 0.1512 0.133 Uiso 0.622(10) 1 calc R U P A 1
C110 C 0.1635(10) 0.1277(8) 0.1569(7) 0.082(4) Uani 0.622(10) 1 d D U P A 1
H110 H 0.2103 0.1327 0.1824 0.099 Uiso 0.622(10) 1 calc R U P A 1
C145 C 0.1749(16) 0.1701(13) 0.1338(9) 0.078(5) Uani 0.378(10) 1 d D U P A 2
C146 C 0.1292(17) 0.1450(15) 0.1699(9) 0.094(7) Uani 0.378(10) 1 d D U P A 2
H146 H 0.1355 0.1795 0.2074 0.113 Uiso 0.378(10) 1 calc R U P A 2
C147 C 0.074(2) 0.0683(18) 0.1502(11) 0.117(7) Uani 0.378(10) 1 d D U P A 2
H147 H 0.0457 0.0497 0.1751 0.140 Uiso 0.378(10) 1 calc R U P A 2
C148 C 0.060(2) 0.0192(18) 0.0937(11) 0.147(6) Uani 0.378(10) 1 d D U P A 2
C149 C 0.1128(18) 0.0398(13) 0.0592(9) 0.121(7) Uani 0.378(10) 1 d D U P A 2
H149 H 0.1147 0.0013 0.0243 0.145 Uiso 0.378(10) 1 calc R U P A 2
C150 C 0.1630(14) 0.1192(12) 0.0777(9) 0.090(6) Uani 0.378(10) 1 d D U P A 2
H150 H 0.1888 0.1384 0.0523 0.108 Uiso 0.378(10) 1 calc R U P A 2
C111 C 0.5080(4) 0.3384(4) 0.0293(3) 0.0462(13) Uani 1 1 d . U . . .
C112 C 0.4806(5) 0.3439(4) -0.0238(3) 0.0550(15) Uani 1 1 d . U . . .
C113 C 0.3999(5) 0.3519(4) -0.0357(3) 0.0582(15) Uani 1 1 d . U . . .
C114 C 0.3466(5) 0.3490(4) 0.0025(3) 0.0541(15) Uani 1 1 d . U . . .
C115 C 0.2573(5) 0.3545(5) -0.0054(3) 0.0693(19) Uani 1 1 d . U . . .
C116 C 0.2328(8) 0.4176(7) -0.0178(7) 0.139(5) Uani 1 1 d . U . . .
H116 H 0.2733 0.4594 -0.0210 0.167 Uiso 1 1 calc R U . . .
C117 C 0.1488(9) 0.4212(9) -0.0258(8) 0.172(6) Uani 1 1 d . U . . .
H117 H 0.1331 0.4649 -0.0338 0.206 Uiso 1 1 calc R U . . .
C118 C 0.0913(8) 0.3602(9) -0.0216(8) 0.165(5) Uani 1 1 d D U . . .
C119 C 0.1126(8) 0.2958(9) -0.0135(8) 0.152(5) Uani 1 1 d . U . . .
H119 H 0.0712 0.2524 -0.0133 0.183 Uiso 1 1 calc R U . . .
C120 C 0.1962(7) 0.2920(7) -0.0053(6) 0.118(4) Uani 1 1 d . U . . .
H120 H 0.2101 0.2461 0.0003 0.142 Uiso 1 1 calc R U . . .
C121 C 0.5298(6) 0.3385(5) -0.0712(3) 0.076(2) Uani 1 1 d . U . . .
H121 H 0.5864 0.3317 -0.0613 0.092 Uiso 1 1 calc DR U . . .
C122 C 0.4796(7) 0.2661(6) -0.1232(3) 0.095(3) Uani 1 1 d . U . . .
H12A H 0.4764 0.2149 -0.1162 0.114 Uiso 1 1 calc R U . . .
H12B H 0.5080 0.2626 -0.1552 0.114 Uiso 1 1 calc R U . . .
C123 C 0.3910(8) 0.2773(6) -0.1372(4) 0.097(3) Uani 1 1 d . U . . .
H12C H 0.3502 0.2303 -0.1369 0.116 Uiso 1 1 calc R U . . .
H12D H 0.3822 0.2799 -0.1747 0.116 Uiso 1 1 calc R U . . .
C124 C 0.3784(7) 0.3580(5) -0.0934(3) 0.086(2) Uani 1 1 d . U . . .
H124 H 0.3212 0.3651 -0.1003 0.103 Uiso 1 1 calc R U . . .
C125 C 0.4443(8) 0.4322(6) -0.0942(4) 0.096(3) Uani 1 1 d . U . . .
H12E H 0.4338 0.4386 -0.1304 0.116 Uiso 1 1 calc R U . . .
H12F H 0.4391 0.4824 -0.0652 0.116 Uiso 1 1 calc R U . . .
C126 C 0.5319(8) 0.4198(6) -0.0840(4) 0.097(3) Uani 1 1 d . U . . .
H12G H 0.5655 0.4666 -0.0523 0.116 Uiso 1 1 calc R U . . .
H12H H 0.5575 0.4166 -0.1170 0.116 Uiso 1 1 calc R U . . .
C127 C 0.5916(4) 0.3347(4) 0.0538(3) 0.0483(14) Uani 1 1 d . U . . .
C128 C 0.6659(5) 0.3602(5) 0.0364(3) 0.0659(18) Uani 1 1 d . U . . .
H128 H 0.6646 0.3815 0.0075 0.079 Uiso 1 1 calc DR U . . .
C129 C 0.7408(5) 0.3542(6) 0.0615(4) 0.078(2) Uani 1 1 d . U . . .
H129 H 0.7905 0.3718 0.0502 0.094 Uiso 1 1 calc R U . . .
C130 C 0.7408(5) 0.3217(6) 0.1036(4) 0.083(2) Uani 1 1 d D U . . .
C131 C 0.5919(4) 0.3071(4) 0.1004(3) 0.0467(13) Uani 1 1 d . U . . .
C132 C 0.6694(5) 0.3007(5) 0.1229(3) 0.0632(18) Uani 1 1 d . U . . .
H132 H 0.6727 0.2810 0.1525 0.076 Uiso 1 1 calc R U . . .
C133 C 0.3297(6) 0.4320(6) 0.5084(4) 0.119(3) Uani 1 1 d D U . . .
C134 C -0.0422(6) 0.8562(7) 0.2209(5) 0.154(4) Uani 1 1 d D U . . .
C135 C 0.4682(6) 1.0930(5) 0.7345(3) 0.102(3) Uani 1 1 d D U . . .
C136 C 0.2536(5) 0.7014(5) 0.1594(3) 0.091(2) Uani 1 1 d D U . . .
C137 C -0.0280(7) 0.7644(7) 0.6826(4) 0.148(4) Uani 1 1 d D U . . .
C138 C 0.3216(7) 1.0625(6) 0.2912(4) 0.124(3) Uani 1 1 d D U . . .
C139 C 0.6624(7) 0.2967(6) 0.3252(4) 0.143(4) Uani 1 1 d D U . . .
C140 C 0.2201(6) -0.0386(6) -0.2256(4) 0.112(3) Uani 1 1 d D U . . .
C141 C -0.0324(8) -0.0327(8) 0.0819(5) 0.199(5) Uani 1 1 d D U . . .
C142 C 0.6867(5) 0.6040(5) 0.2627(4) 0.097(3) Uani 1 1 d D U . . .
C143 C 0.0018(8) 0.3636(9) -0.0282(7) 0.246(6) Uani 1 1 d D U . . .
C144 C 0.8188(6) 0.3130(8) 0.1286(5) 0.169(4) Uani 1 1 d D U . . .
F1 F 0.4103(4) 0.4534(6) 0.5049(4) 0.187(3) Uani 1 1 d D U . . .
F2 F 0.3074(6) 0.3503(5) 0.4837(4) 0.206(4) Uani 1 1 d D U . . .
F3 F 0.3337(5) 0.4453(6) 0.5633(3) 0.171(3) Uani 1 1 d D U . . .
F4 F -0.0337(8) 0.9373(6) 0.2464(5) 0.238(5) Uani 1 1 d D U . . .
F5 F 0.0115(7) 0.8639(9) 0.1857(5) 0.251(5) Uani 1 1 d D U . . .
F6 F -0.1150(5) 0.8306(6) 0.1886(5) 0.228(5) Uani 1 1 d D U . . .
F7 F 0.5496(4) 1.1207(4) 0.7586(2) 0.138(2) Uani 1 1 d D U . . .
F8 F 0.4445(6) 1.1629(4) 0.7396(3) 0.163(3) Uani 1 1 d D U . . .
F9 F 0.4323(5) 1.0629(5) 0.7697(2) 0.164(3) Uani 1 1 d D U . . .
F10 F 0.2833(5) 0.6412(5) 0.1245(2) 0.155(3) Uani 1 1 d D U . . .
F11 F 0.2841(7) 0.7637(5) 0.1439(3) 0.211(4) Uani 1 1 d D U . . .
F12 F 0.1728(4) 0.6758(7) 0.1389(2) 0.177(3) Uani 1 1 d D U . . .
F13 F 0.0173(8) 0.7203(8) 0.7010(5) 0.264(5) Uani 1 1 d D U . . .
F14 F -0.0338(7) 0.8182(6) 0.7318(4) 0.206(4) Uani 1 1 d D U . . .
F15 F -0.1035(7) 0.7168(8) 0.6673(4) 0.265(5) Uani 1 1 d D U . . .
F16 F 0.3919(6) 1.1230(6) 0.3117(4) 0.208(4) Uani 1 1 d D U . . .
F17 F 0.2766(7) 1.0935(7) 0.2608(4) 0.215(4) Uani 1 1 d D U . . .
F18 F 0.3473(7) 1.0034(5) 0.2548(3) 0.186(4) Uani 1 1 d D U . . .
F19 F 0.7413(7) 0.2831(7) 0.3213(5) 0.251(5) Uani 1 1 d D U . . .
F20 F 0.6482(7) 0.2753(5) 0.3690(3) 0.220(4) Uani 1 1 d D U . . .
F21 F 0.6784(5) 0.3780(4) 0.3448(3) 0.158(3) Uani 1 1 d D U . . .
F22 F 0.2447(5) -0.0992(5) -0.2621(2) 0.167(3) Uani 1 1 d D U . . .
F23 F 0.1377(4) -0.0624(6) -0.2307(3) 0.167(3) Uani 1 1 d D U . . .
F24 F 0.2287(5) 0.0199(5) -0.2495(3) 0.153(3) Uani 1 1 d D U . . .
F25 F 0.7493(4) 0.5769(5) 0.2402(4) 0.192(4) Uani 1 1 d D U . . .
F26 F 0.6940(4) 0.6805(4) 0.2622(4) 0.182(3) Uani 1 1 d D U . . .
F27 F 0.7152(5) 0.6233(6) 0.3183(3) 0.188(3) Uani 1 1 d D U . . .
F28 F -0.0046(8) -0.1002(6) 0.0570(7) 0.298(6) Uani 1 1 d D U . . .
F29 F -0.0685(6) -0.0488(7) 0.1233(5) 0.226(4) Uani 1 1 d D U . . .
F30 F -0.1002(7) -0.0291(8) 0.0496(5) 0.264(5) Uani 1 1 d D U . . .
F31 F -0.0266(7) 0.4013(10) 0.0200(6) 0.303(6) Uani 1 1 d D U . . .
F32 F -0.0174(6) 0.4066(9) -0.0607(7) 0.293(6) Uani 1 1 d D U . . .
F33 F -0.0513(5) 0.2901(8) -0.0509(7) 0.293(6) Uani 1 1 d D U . . .
F34 F 0.8879(5) 0.3685(9) 0.1337(6) 0.276(5) Uani 1 1 d D U . . .
F35 F 0.8269(5) 0.3068(10) 0.1787(5) 0.255(5) Uani 1 1 d D U . . .
F36 F 0.8429(7) 0.2448(9) 0.0986(6) 0.290(6) Uani 1 1 d D U . . .

loop_
_atom_site_aniso_label
_atom_site_aniso_U_11
_atom_site_aniso_U_22
_atom_site_aniso_U_33
_atom_site_aniso_U_23
_atom_site_aniso_U_13
_atom_site_aniso_U_12
Ir1 0.03674(14) 0.03982(16) 0.03898(15) 0.01162(11) 0.00377(10) 0.01002(11)
Ir2 0.05233(17) 0.03076(15) 0.03491(14) 0.00894(11) 0.00101(11) 0.00500(11)
N1 0.041(2) 0.040(2) 0.042(3) 0.011(2) 0.0022(19) 0.012(2)
N2 0.045(3) 0.043(3) 0.045(3) 0.016(2) 0.001(2) 0.014(2)
N3 0.035(2) 0.041(3) 0.039(2) 0.008(2) 0.0026(18) 0.007(2)
N4 0.045(3) 0.049(3) 0.039(2) 0.004(2) 0.002(2) 0.014(2)
N5 0.040(3) 0.042(2) 0.046(2) 0.017(2) 0.009(2) 0.014(2)
N6 0.047(3) 0.052(3) 0.049(3) 0.021(2) 0.012(2) 0.015(2)
N7 0.064(3) 0.033(2) 0.037(2) 0.0089(19) 0.003(2) 0.003(2)
N8 0.064(3) 0.038(3) 0.037(2) 0.009(2) 0.000(2) 0.001(2)
N9 0.057(3) 0.040(3) 0.046(3) 0.016(2) 0.006(2) 0.002(2)
N10 0.063(3) 0.048(3) 0.055(3) 0.023(3) 0.002(3) -0.007(2)
N11 0.054(3) 0.027(3) 0.039(2) 0.010(2) 0.0002(19) 0.002(2)
N12 0.059(3) 0.044(3) 0.046(3) 0.016(2) -0.006(2) 0.005(3)
C1 0.044(3) 0.049(3) 0.062(4) 0.023(3) 0.002(3) 0.012(3)
C2 0.046(3) 0.063(4) 0.125(6) 0.056(4) 0.002(3) 0.008(3)
C3 0.048(3) 0.051(4) 0.094(5) 0.035(4) 0.000(3) 0.012(3)
C4 0.038(3) 0.043(3) 0.062(4) 0.019(3) 0.001(2) 0.013(2)
C5 0.048(4) 0.094(5) 0.192(7) 0.103(5) 0.004(4) 0.004(3)
C6 0.076(6) 0.157(8) 0.214(8) 0.139(6) 0.046(5) 0.049(6)
C7 0.070(6) 0.161(8) 0.230(8) 0.154(7) 0.041(5) 0.033(5)
C8 0.075(6) 0.107(6) 0.258(9) 0.111(6) -0.032(6) -0.004(4)
C9 0.066(5) 0.095(5) 0.243(9) 0.102(6) -0.034(6) -0.011(4)
C10 0.049(4) 0.105(6) 0.211(8) 0.115(6) 0.007(4) 0.008(3)
C11 0.044(3) 0.051(3) 0.054(3) 0.016(3) 0.000(2) 0.011(3)
C12 0.050(4) 0.068(5) 0.072(4) 0.022(4) -0.012(3) 0.005(3)
C13 0.054(4) 0.092(5) 0.078(5) 0.035(4) -0.011(4) 0.012(3)
C14 0.060(4) 0.101(5) 0.076(5) 0.047(4) -0.007(3) 0.020(3)
C15 0.052(4) 0.069(4) 0.061(4) 0.031(3) 0.005(3) 0.020(3)
C16 0.043(3) 0.050(3) 0.045(3) 0.015(3) 0.001(2) 0.014(2)
C17 0.054(4) 0.053(3) 0.058(4) 0.026(3) 0.006(3) 0.017(3)
C18 0.109(7) 0.063(4) 0.082(5) 0.007(4) -0.033(5) 0.039(4)
C19 0.126(7) 0.080(5) 0.104(6) 0.019(4) -0.019(5) 0.062(5)
C20 0.069(4) 0.084(4) 0.076(4) 0.042(4) 0.012(3) 0.038(4)
C21 0.086(6) 0.088(5) 0.082(5) 0.036(4) -0.015(4) 0.030(4)
C22 0.082(5) 0.065(4) 0.069(4) 0.019(3) -0.009(4) 0.026(4)
C23 0.036(3) 0.055(4) 0.045(3) 0.010(2) 0.002(2) 0.012(3)
C24 0.039(3) 0.057(4) 0.046(3) 0.010(3) 0.001(2) 0.012(3)
C25 0.041(3) 0.048(3) 0.044(3) 0.008(2) 0.003(2) 0.015(3)
C26 0.036(3) 0.037(3) 0.040(3) 0.006(2) 0.005(2) 0.008(2)
C27 0.045(3) 0.032(3) 0.040(3) 0.008(2) 0.003(2) 0.007(2)
C28 0.042(3) 0.039(3) 0.040(2) 0.013(2) 0.005(2) 0.007(2)
C29 0.054(4) 0.051(4) 0.042(3) 0.018(3) 0.004(2) 0.007(3)
C30 0.063(4) 0.049(4) 0.043(3) 0.012(3) 0.010(2) 0.006(3)
C31 0.076(4) 0.054(4) 0.046(3) 0.011(3) 0.019(3) 0.023(4)
C32 0.052(3) 0.049(4) 0.048(3) 0.009(3) 0.012(3) 0.015(3)
C33 0.060(4) 0.061(4) 0.052(3) 0.009(3) 0.008(3) 0.028(3)
C34 0.083(5) 0.064(4) 0.075(4) 0.022(3) 0.008(4) 0.036(4)
C35 0.083(5) 0.086(5) 0.066(4) 0.025(4) 0.008(4) 0.041(4)
C36 0.056(4) 0.081(4) 0.053(4) 0.010(3) -0.004(3) 0.027(3)
C37 0.051(4) 0.098(6) 0.073(4) 0.004(4) 0.003(3) 0.021(4)
C38 0.055(4) 0.092(6) 0.071(4) 0.012(4) 0.011(3) 0.027(4)
C39 0.049(3) 0.048(4) 0.045(3) 0.007(2) 0.000(2) 0.013(3)
C40 0.057(4) 0.065(5) 0.048(3) 0.005(3) 0.003(3) 0.009(3)
C41 0.081(4) 0.071(5) 0.046(3) 0.006(3) 0.005(3) 0.011(4)
C42 0.082(4) 0.055(4) 0.044(3) 0.008(3) -0.007(3) 0.012(3)
C43 0.082(5) 0.072(5) 0.055(4) 0.003(3) -0.010(3) -0.008(4)
C44 0.065(4) 0.073(5) 0.056(4) 0.001(3) -0.001(3) -0.004(3)
C45 0.036(3) 0.041(3) 0.047(3) 0.013(2) 0.005(2) 0.010(2)
C46 0.046(3) 0.046(3) 0.052(3) 0.016(2) 0.007(2) 0.015(3)
C47 0.044(3) 0.052(3) 0.050(3) 0.018(2) 0.013(2) 0.017(3)
C48 0.044(3) 0.051(3) 0.050(3) 0.019(2) 0.011(3) 0.014(3)
C49 0.058(4) 0.057(4) 0.054(4) 0.022(3) 0.014(3) 0.010(3)
C50 0.060(4) 0.074(5) 0.077(5) 0.031(4) 0.025(4) 0.014(4)
C51 0.085(5) 0.083(6) 0.079(5) 0.031(4) 0.033(4) 0.009(4)
C52 0.108(6) 0.065(5) 0.074(5) 0.028(4) 0.029(4) 0.002(4)
C53 0.119(6) 0.069(5) 0.093(6) 0.047(5) 0.032(5) 0.025(5)
C54 0.084(5) 0.064(5) 0.083(5) 0.037(4) 0.028(4) 0.022(4)
C55 0.084(4) 0.048(3) 0.053(3) 0.007(3) 0.016(3) 0.017(3)
C56 0.104(5) 0.069(5) 0.060(5) 0.010(4) 0.017(4) 0.039(4)
C57 0.095(5) 0.077(5) 0.069(5) 0.014(4) 0.027(4) 0.043(4)
C58 0.079(4) 0.055(4) 0.054(3) 0.007(3) 0.019(3) 0.019(3)
C59 0.083(4) 0.071(5) 0.057(4) 0.011(3) 0.014(3) 0.016(4)
C60 0.080(4) 0.069(5) 0.057(4) 0.010(3) 0.004(3) 0.002(4)
C61 0.040(3) 0.042(3) 0.045(3) 0.017(2) 0.001(2) 0.009(3)
C62 0.040(3) 0.045(3) 0.042(3) 0.013(2) 0.003(2) 0.011(2)
C63 0.057(4) 0.056(3) 0.050(3) 0.023(3) 0.016(3) 0.015(3)
C64 0.077(5) 0.062(4) 0.059(4) 0.030(3) 0.019(3) 0.014(3)
C65 0.075(5) 0.053(4) 0.068(4) 0.033(3) 0.017(3) 0.016(4)
C66 0.065(4) 0.046(3) 0.058(4) 0.022(3) 0.012(3) 0.014(3)
C67 0.065(4) 0.036(3) 0.041(3) 0.014(2) 0.012(2) 0.012(3)
C68 0.080(4) 0.034(3) 0.053(3) 0.015(2) 0.018(3) 0.013(3)
C69 0.090(5) 0.035(3) 0.052(3) 0.007(2) 0.013(3) 0.003(3)
C70 0.071(4) 0.038(3) 0.044(3) 0.005(2) 0.009(3) 0.003(3)
C71 0.074(4) 0.045(4) 0.045(3) 0.004(2) 0.008(3) -0.001(3)
C72 0.097(6) 0.059(4) 0.048(3) 0.002(3) 0.009(3) 0.016(4)
C73 0.089(6) 0.076(5) 0.047(3) -0.003(3) 0.009(3) 0.007(4)
C74 0.087(5) 0.083(5) 0.051(3) 0.005(3) -0.004(3) 0.001(4)
C75 0.105(7) 0.077(5) 0.057(4) 0.012(3) -0.004(4) 0.011(5)
C76 0.096(6) 0.059(4) 0.056(4) 0.006(3) -0.001(4) 0.014(4)
C77 0.135(6) 0.039(4) 0.073(4) 0.009(3) 0.011(4) -0.008(4)
C78 0.166(8) 0.045(5) 0.105(5) 0.012(4) 0.028(5) 0.019(5)
C79 0.126(7) 0.046(4) 0.114(5) 0.033(4) 0.020(5) 0.016(4)
C80 0.102(5) 0.044(4) 0.071(4) 0.028(3) 0.017(4) 0.002(3)
C81 0.104(5) 0.055(5) 0.084(5) 0.023(4) 0.021(4) -0.007(4)
C82 0.123(6) 0.073(6) 0.083(5) 0.021(4) 0.008(4) -0.020(5)
C83 0.069(4) 0.044(3) 0.045(3) 0.019(2) 0.012(3) 0.016(3)
C84 0.093(5) 0.053(4) 0.065(4) 0.029(3) 0.000(4) 0.018(4)
C85 0.104(6) 0.070(4) 0.065(4) 0.035(3) -0.006(4) 0.024(4)
C86 0.108(6) 0.071(4) 0.054(4) 0.027(3) -0.012(4) 0.018(4)
C87 0.084(5) 0.048(4) 0.047(3) 0.018(3) -0.003(3) 0.013(3)
C88 0.064(4) 0.041(3) 0.040(3) 0.013(2) 0.008(2) 0.016(3)
C89 0.060(3) 0.068(3) 0.076(5) 0.033(3) 0.010(3) -0.006(3)
C90 0.060(4) 0.072(4) 0.094(5) 0.032(4) 0.021(4) 0.001(3)
C91 0.054(3) 0.065(4) 0.087(5) 0.030(4) 0.021(3) 0.009(3)
C92 0.055(3) 0.046(3) 0.055(4) 0.019(3) 0.016(3) 0.006(2)
C93 0.053(3) 0.037(3) 0.055(4) 0.009(3) 0.009(3) 0.006(2)
C94 0.063(4) 0.047(4) 0.078(5) -0.007(3) 0.011(3) 0.014(3)
C95 0.068(4) 0.043(4) 0.077(5) -0.006(3) -0.002(3) 0.010(3)
C96 0.061(3) 0.037(3) 0.058(4) 0.006(3) -0.007(3) 0.007(3)
C97 0.049(3) 0.039(3) 0.045(3) 0.009(2) 0.000(3) 0.007(2)
C98 0.049(3) 0.034(3) 0.037(3) 0.011(2) 0.002(2) 0.008(2)
C99 0.067(5) 0.075(5) 0.162(7) 0.036(5) 0.039(4) 0.021(4)
C100 0.069(5) 0.113(7) 0.202(8) 0.076(7) 0.027(5) 0.021(5)
C101 0.078(5) 0.118(8) 0.207(9) 0.070(7) 0.020(6) 0.012(5)
C102 0.067(4) 0.103(6) 0.172(7) 0.051(5) 0.043(5) 0.011(4)
C103 0.085(6) 0.126(8) 0.172(7) 0.042(6) 0.066(6) 0.026(5)
C104 0.090(6) 0.112(7) 0.172(7) 0.025(5) 0.061(5) 0.026(5)
C105 0.055(5) 0.057(5) 0.087(7) 0.030(5) 0.018(4) 0.003(4)
C106 0.067(6) 0.097(8) 0.129(10) 0.064(7) -0.006(6) -0.013(5)
C107 0.079(7) 0.126(8) 0.138(12) 0.075(8) -0.014(7) -0.031(6)
C108 0.090(7) 0.114(6) 0.109(9) 0.063(6) 0.009(6) -0.029(5)
C109 0.111(8) 0.079(7) 0.130(10) 0.054(7) -0.011(7) -0.021(6)
C110 0.077(7) 0.063(6) 0.109(9) 0.040(6) 0.012(6) 0.007(5)
C145 0.065(8) 0.068(6) 0.099(8) 0.046(5) -0.004(7) -0.010(6)
C146 0.079(12) 0.089(9) 0.113(8) 0.055(7) 0.006(8) -0.017(8)
C147 0.108(12) 0.097(10) 0.134(9) 0.067(7) -0.011(7) -0.034(9)
C148 0.157(8) 0.111(9) 0.135(9) 0.057(7) -0.016(7) -0.063(8)
C149 0.137(12) 0.083(9) 0.118(9) 0.049(7) -0.026(8) -0.036(8)
C150 0.086(11) 0.074(8) 0.101(8) 0.039(6) -0.004(7) -0.011(7)
C111 0.065(3) 0.029(3) 0.041(3) 0.010(2) 0.008(2) 0.005(3)
C112 0.087(4) 0.032(3) 0.039(3) 0.009(2) 0.006(3) 0.007(3)
C113 0.089(4) 0.033(3) 0.046(3) 0.015(3) -0.004(3) 0.007(3)
C114 0.075(3) 0.034(3) 0.047(3) 0.014(3) -0.009(3) 0.006(3)
C115 0.072(4) 0.056(4) 0.069(5) 0.020(4) -0.019(3) 0.008(3)
C116 0.094(5) 0.082(6) 0.237(13) 0.075(8) -0.036(7) 0.013(5)
C117 0.099(6) 0.112(8) 0.292(16) 0.079(10) -0.045(7) 0.025(5)
C118 0.085(5) 0.111(8) 0.270(13) 0.060(8) -0.051(6) 0.013(4)
C119 0.074(5) 0.104(8) 0.259(15) 0.060(9) -0.018(6) 0.008(5)
C120 0.080(4) 0.073(6) 0.191(11) 0.048(7) -0.007(5) 0.006(4)
C121 0.118(5) 0.067(4) 0.043(3) 0.020(3) 0.022(3) 0.013(4)
C122 0.161(7) 0.069(5) 0.045(4) 0.011(3) 0.011(4) 0.022(5)
C123 0.159(7) 0.071(5) 0.045(4) 0.010(4) 0.000(4) 0.018(5)
C124 0.147(6) 0.062(4) 0.049(4) 0.027(3) -0.003(4) 0.024(4)
C125 0.169(7) 0.064(5) 0.060(5) 0.033(4) 0.011(5) 0.018(5)
C126 0.163(7) 0.073(5) 0.057(5) 0.031(4) 0.024(5) 0.011(5)
C127 0.057(3) 0.031(3) 0.049(3) 0.005(3) 0.009(2) 0.008(3)
C128 0.065(4) 0.047(4) 0.080(5) 0.019(4) 0.019(3) 0.004(3)
C129 0.057(4) 0.072(5) 0.100(5) 0.023(4) 0.022(4) 0.008(4)
C130 0.061(4) 0.079(6) 0.108(6) 0.030(5) 0.017(3) 0.019(4)
C131 0.057(3) 0.029(3) 0.047(3) 0.004(2) 0.006(2) 0.010(2)
C132 0.062(3) 0.059(5) 0.065(4) 0.017(4) 0.007(3) 0.019(3)
C133 0.102(5) 0.149(6) 0.150(6) 0.087(6) 0.009(5) 0.075(5)
C134 0.131(7) 0.183(8) 0.182(8) 0.143(7) -0.041(6) 0.009(6)
C135 0.143(6) 0.086(5) 0.047(4) -0.007(3) -0.006(4) 0.021(4)
C136 0.122(6) 0.116(6) 0.043(3) 0.031(4) 0.016(3) 0.039(5)
C137 0.217(9) 0.113(8) 0.128(6) 0.075(6) 0.071(6) -0.008(6)
C138 0.184(8) 0.120(7) 0.116(6) 0.082(5) 0.088(6) 0.042(5)
C139 0.190(8) 0.106(6) 0.101(5) 0.045(5) -0.086(5) 0.003(6)
C140 0.114(6) 0.132(7) 0.052(4) 0.002(4) -0.018(4) 0.011(5)
C141 0.177(7) 0.157(7) 0.209(9) 0.087(7) -0.040(6) -0.094(6)
C142 0.061(4) 0.056(4) 0.124(6) -0.011(4) -0.022(4) -0.002(3)
C143 0.089(6) 0.229(11) 0.400(15) 0.104(10) -0.042(7) 0.052(6)
C144 0.069(5) 0.249(11) 0.219(9) 0.111(8) 0.010(6) 0.066(6)
F1 0.109(4) 0.258(8) 0.282(10) 0.174(8) 0.038(5) 0.109(5)
F2 0.212(7) 0.138(5) 0.278(8) 0.087(5) -0.065(7) 0.098(5)
F3 0.177(7) 0.237(8) 0.170(5) 0.140(5) 0.012(5) 0.105(6)
F4 0.298(12) 0.191(7) 0.250(9) 0.153(7) -0.079(7) 0.045(7)
F5 0.234(8) 0.383(13) 0.261(10) 0.272(10) 0.028(7) 0.086(9)
F6 0.173(6) 0.259(9) 0.279(10) 0.202(8) -0.107(6) -0.004(6)
F7 0.156(5) 0.125(5) 0.070(3) -0.019(3) -0.034(3) 0.007(4)
F8 0.251(8) 0.118(5) 0.080(4) -0.024(3) -0.013(5) 0.080(5)
F9 0.239(8) 0.144(6) 0.047(3) -0.008(3) 0.012(4) -0.024(5)
F10 0.191(7) 0.201(6) 0.058(3) 0.009(4) 0.029(4) 0.075(6)
F11 0.365(11) 0.172(6) 0.075(4) 0.075(4) -0.006(6) -0.023(6)
F12 0.132(5) 0.328(10) 0.056(3) 0.055(5) -0.008(3) 0.055(5)
F13 0.362(11) 0.312(12) 0.276(11) 0.246(10) 0.178(9) 0.134(9)
F14 0.310(12) 0.194(8) 0.125(5) 0.080(5) 0.100(6) 0.009(6)
F15 0.286(9) 0.305(11) 0.171(7) 0.142(7) 0.037(7) -0.121(8)
F16 0.230(7) 0.210(7) 0.198(7) 0.103(6) 0.116(6) -0.019(6)
F17 0.279(9) 0.313(11) 0.186(7) 0.201(8) 0.128(6) 0.134(8)
F18 0.306(10) 0.178(6) 0.146(6) 0.101(5) 0.157(7) 0.089(6)
F19 0.197(7) 0.239(10) 0.217(9) 0.001(8) -0.111(5) 0.034(7)
F20 0.337(10) 0.159(7) 0.087(4) 0.052(5) -0.105(5) -0.072(7)
F21 0.215(7) 0.114(4) 0.089(4) 0.029(4) -0.079(4) -0.023(4)
F22 0.204(7) 0.199(7) 0.052(3) -0.016(4) -0.026(4) 0.073(6)
F23 0.116(4) 0.237(9) 0.079(4) 0.009(5) -0.029(3) -0.013(4)
F24 0.162(6) 0.205(7) 0.089(4) 0.055(4) -0.008(4) 0.047(5)
F25 0.066(3) 0.120(5) 0.263(8) -0.062(5) 0.016(4) -0.035(3)
F26 0.105(5) 0.091(4) 0.299(10) 0.056(5) -0.040(6) -0.034(3)
F27 0.125(6) 0.199(8) 0.156(5) 0.012(5) -0.065(4) -0.020(5)
F28 0.257(10) 0.121(6) 0.411(15) 0.048(7) 0.016(9) -0.101(6)
F29 0.132(6) 0.240(9) 0.310(10) 0.186(8) -0.025(6) -0.084(6)
F30 0.188(7) 0.260(10) 0.280(11) 0.138(9) -0.076(7) -0.121(6)
F31 0.120(7) 0.337(14) 0.440(14) 0.113(10) 0.001(8) 0.097(8)
F32 0.126(7) 0.299(12) 0.439(15) 0.142(12) -0.089(8) 0.066(7)
F33 0.076(5) 0.257(9) 0.492(17) 0.101(10) -0.055(8) 0.028(5)
F34 0.078(4) 0.374(12) 0.405(15) 0.210(11) -0.034(6) 0.028(6)
F35 0.106(6) 0.459(16) 0.255(8) 0.183(9) -0.005(6) 0.114(8)
F36 0.190(9) 0.355(11) 0.322(10) 0.073(10) -0.023(8) 0.184(8)

loop_
_atom_type_symbol
_atom_type_description
_atom_type_scat_dispersion_real
_atom_type_scat_dispersion_imag
_atom_type_scat_source
C C 0.0033 0.0016 'International Tables Vol C Tables 4.2.6.8 and 6.1.1.4'
H H 0.0000 0.0000 'International Tables Vol C Tables 4.2.6.8 and 6.1.1.4'
N N 0.0061 0.0033 'International Tables Vol C Tables 4.2.6.8 and 6.1.1.4'
Ir Ir -1.4442 7.9887 'International Tables Vol C Tables 4.2.6.8 and 6.1.1.4'
F F 0.0171 0.0103 'International Tables Vol C Tables 4.2.6.8 and 6.1.1.4'

loop_
_geom_angle_atom_site_label_1
_geom_angle_atom_site_label_2
_geom_angle_atom_site_label_3
_geom_angle
C62 Ir1 C28 96.5(3)
C62 Ir1 C16 94.7(3)
C28 Ir1 C16 94.5(3)
C62 Ir1 N3 93.0(2)
C28 Ir1 N3 79.3(2)
C16 Ir1 N3 170.6(2)
C62 Ir1 N5 79.1(2)
C28 Ir1 N5 170.3(2)
C16 Ir1 N5 94.4(2)
N3 Ir1 N5 92.30(19)
C62 Ir1 N1 170.3(2)
C28 Ir1 N1 91.5(2)
C16 Ir1 N1 79.0(2)
N3 Ir1 N1 93.96(19)
N5 Ir1 N1 93.9(2)
C131 Ir2 C98 93.9(3)
C131 Ir2 C88 96.2(3)
C98 Ir2 C88 96.9(2)
C131 Ir2 N11 79.2(2)
C98 Ir2 N11 91.2(2)
C88 Ir2 N11 171.0(2)
C131 Ir2 N7 94.2(2)
C98 Ir2 N7 171.0(2)
C88 Ir2 N7 78.3(2)
N11 Ir2 N7 94.15(19)
C131 Ir2 N9 168.3(2)
C98 Ir2 N9 78.6(2)
C88 Ir2 N9 93.7(2)
N11 Ir2 N9 91.8(2)
N7 Ir2 N9 94.0(2)
C4 N1 N2 123.3(6)
C4 N1 Ir1 115.3(4)
N2 N1 Ir1 121.1(4)
C1 N2 N1 117.9(5)
N4 N3 C26 122.2(5)
N4 N3 Ir1 121.6(4)
C26 N3 Ir1 115.9(4)
C23 N4 N3 119.1(5)
N6 N5 C45 123.3(5)
N6 N5 Ir1 120.0(4)
C45 N5 Ir1 116.0(4)
C48 N6 N5 118.4(6)
N8 N7 C67 122.8(5)
N8 N7 Ir2 120.4(4)
C67 N7 Ir2 116.4(4)
N7 N8 C70 118.7(6)
C92 N9 N10 122.8(6)
C92 N9 Ir2 116.3(4)
N10 N9 Ir2 119.9(4)
C89 N10 N9 117.8(6)
N12 N11 C111 125.1(5)
N12 N11 Ir2 118.5(4)
C111 N11 Ir2 116.0(4)
N11 N12 C114 118.6(6)
N2 C1 C2 122.9(6)
N2 C1 C17 115.1(6)
C2 C1 C17 122.0(7)
C3 C2 C1 117.3(7)
C3 C2 C10 114.5(7)
C1 C2 C10 127.8(7)
C2 C3 C4 118.7(7)
C2 C3 C5 112.3(7)
C4 C3 C5 128.8(6)
N1 C4 C3 118.3(6)
N1 C4 C11 113.6(6)
C3 C4 C11 128.1(6)
C6 C5 C3 108.4(9)
C6 C5 C9 108.2(9)
C3 C5 C9 108.6(9)
C6 C5 H5 110.5
C3 C5 H5 110.5
C9 C5 H5 110.5
C5 C6 C7 111.3(10)
C5 C6 H6A 109.4
C7 C6 H6A 109.4
C5 C6 H6B 109.4
C7 C6 H6B 109.4
H6A C6 H6B 108.0
C10 C7 C6 108.0(10)
C10 C7 H7A 110.1
C6 C7 H7A 110.1
C10 C7 H7B 110.1
C6 C7 H7B 110.1
H7A C7 H7B 108.4
C10 C8 C9 110.7(10)
C10 C8 H8A 109.5
C9 C8 H8A 109.5
C10 C8 H8B 109.5
C9 C8 H8B 109.5
H8A C8 H8B 108.1
C5 C9 C8 107.8(9)
C5 C9 H9A 110.1
C8 C9 H9A 110.1
C5 C9 H9B 110.1
C8 C9 H9B 110.1
H9A C9 H9B 108.5
C2 C10 C8 107.5(10)
C2 C10 C7 108.7(9)
C8 C10 C7 107.3(9)
C2 C10 H10 111.1
C8 C10 H10 111.1
C7 C10 H10 111.1
C12 C11 C16 120.4(7)
C12 C11 C4 124.0(7)
C16 C11 C4 115.4(6)
C13 C12 C11 121.2(8)
C13 C12 H12 119.4
C11 C12 H12 119.4
C14 C13 C12 119.1(7)
C14 C13 H13 120.5
C12 C13 H13 120.5
C13 C14 C15 120.5(7)
C13 C14 C134 121.5(8)
C15 C14 C134 117.9(8)
C16 C15 C14 121.6(8)
C16 C15 H15 119.2
C14 C15 H15 119.2
C15 C16 C11 117.0(6)
C15 C16 Ir1 128.1(6)
C11 C16 Ir1 114.6(5)
C22 C17 C18 119.4(7)
C22 C17 C1 122.4(7)
C18 C17 C1 118.2(7)
C19 C18 C17 119.6(8)
C19 C18 H18 120.2
C17 C18 H18 120.2
C20 C19 C18 120.6(9)
C20 C19 H19 119.7
C18 C19 H19 119.7
C21 C20 C19 118.9(7)
C21 C20 C133 120.4(8)
C19 C20 C133 120.7(9)
C20 C21 C22 121.3(9)
C20 C21 H21 119.4
C22 C21 H21 119.4
C17 C22 C21 120.2(8)
C17 C22 H22 119.9
C21 C22 H22 119.9
N4 C23 C24 121.3(6)
N4 C23 C39 113.9(6)
C24 C23 C39 124.6(6)
C25 C24 C23 119.5(6)
C25 C24 C36 113.0(6)
C23 C24 C36 127.4(6)
C24 C25 C26 117.6(6)
C24 C25 C33 113.9(6)
C26 C25 C33 128.2(6)
N3 C26 C25 118.8(5)
N3 C26 C27 112.0(5)
C25 C26 C27 129.1(5)
C32 C27 C28 121.5(6)
C32 C27 C26 122.7(6)
C28 C27 C26 115.1(5)
C29 C28 C27 115.6(6)
C29 C28 Ir1 129.3(5)
C27 C28 Ir1 114.9(4)
C30 C29 C28 122.1(6)
C30 C29 H29 119.0
C28 C29 H29 119.0
C29 C30 C31 121.1(6)
C29 C30 C136 120.4(7)
C31 C30 C136 118.4(7)
C32 C31 C30 118.6(6)
C32 C31 H31 120.7
C30 C31 H31 120.7
C31 C32 C27 121.0(7)
C31 C32 H32 119.5
C27 C32 H32 119.5
C34 C33 C25 106.3(6)
C34 C33 C38 109.1(7)
C25 C33 C38 105.8(6)
C34 C33 H33 111.8
C25 C33 H33 111.8
C38 C33 H33 111.8
C33 C34 C35 111.9(7)
C33 C34 H34A 109.2
C35 C34 H34A 109.2
C33 C34 H34B 109.2
C35 C34 H34B 109.2
H34A C34 H34B 107.9
C34 C35 C36 108.3(7)
C34 C35 H35A 110.0
C36 C35 H35A 110.0
C34 C35 H35B 110.0
C36 C35 H35B 110.0
H35A C35 H35B 108.4
C24 C36 C37 108.3(7)
C24 C36 C35 107.1(6)
C37 C36 C35 109.1(7)
C24 C36 H36 110.7
C37 C36 H36 110.7
C35 C36 H36 110.7
C36 C37 C38 110.8(7)
C36 C37 H37A 109.5
C38 C37 H37A 109.5
C36 C37 H37B 109.5
C38 C37 H37B 109.5
H37A C37 H37B 108.1
C37 C38 C33 109.5(6)
C37 C38 H38A 109.8
C33 C38 H38A 109.8
C37 C38 H38B 109.8
C33 C38 H38B 109.8
H38A C38 H38B 108.2
C44 C39 C40 119.4(7)
C44 C39 C23 121.9(7)
C40 C39 C23 118.7(6)
C41 C40 C39 119.3(7)
C41 C40 H40 120.3
C39 C40 H40 120.3
C42 C41 C40 120.4(8)
C42 C41 H41 119.8
C40 C41 H41 119.8
C43 C42 C41 120.3(7)
C43 C42 C135 120.3(8)
C41 C42 C135 119.4(8)
C42 C43 C44 119.9(8)
C42 C43 H43 120.1
C44 C43 H43 120.1
C39 C44 C43 120.5(8)
C39 C44 H44 119.7
C43 C44 H44 119.7
N5 C45 C46 118.1(6)
N5 C45 C61 112.6(5)
C46 C45 C61 129.3(6)
C47 C46 C45 119.0(6)
C47 C46 C55 112.5(6)
C45 C46 C55 128.2(6)
C46 C47 C48 117.9(6)
C46 C47 C58 114.0(6)
C48 C47 C58 128.1(6)
N6 C48 C47 122.9(6)
N6 C48 C49 116.1(6)
C47 C48 C49 120.6(6)
C50 C49 C54 118.8(7)
C50 C49 C48 121.5(7)
C54 C49 C48 119.6(7)
C51 C50 C49 123.0(8)
C51 C50 H50 118.5
C49 C50 H50 118.5
C50 C51 C52 116.2(8)
C50 C51 H51 121.9
C52 C51 H51 121.9
C53 C52 C51 122.8(8)
C53 C52 C137 120.1(10)
C51 C52 C137 117.0(9)
C52 C53 C54 119.2(9)
C52 C53 H53 120.4
C54 C53 H53 120.4
C53 C54 C49 119.7(8)
C53 C54 H54 120.2
C49 C54 H54 120.2
C46 C55 C56 108.6(7)
C46 C55 C60 107.1(6)
C56 C55 C60 106.6(6)
C46 C55 H55 111.4
C56 C55 H55 111.4
C60 C55 H55 111.4
C55 C56 C57 109.2(7)
C55 C56 H56A 109.8
C57 C56 H56A 109.8
C55 C56 H56B 109.8
C57 C56 H56B 109.8
H56A C56 H56B 108.3
C58 C57 C56 110.0(7)
C58 C57 H57A 109.7
C56 C57 H57A 109.7
C58 C57 H57B 109.7
C56 C57 H57B 109.7
H57A C57 H57B 108.2
C47 C58 C57 107.4(7)
C47 C58 C59 107.7(6)
C57 C58 C59 109.1(7)
C47 C58 H58 110.9
C57 C58 H58 110.9
C59 C58 H58 110.9
C60 C59 C58 110.3(7)
C60 C59 H59A 109.6
C58 C59 H59A 109.6
C60 C59 H59B 109.6
C58 C59 H59B 109.6
H59A C59 H59B 108.1
C59 C60 C55 109.4(7)
C59 C60 H60A 109.8
C55 C60 H60A 109.8
C59 C60 H60B 109.8
C55 C60 H60B 109.8
H60A C60 H60B 108.3
C66 C61 C62 120.6(6)
C66 C61 C45 123.8(6)
C62 C61 C45 115.5(6)
C63 C62 C61 116.0(6)
C63 C62 Ir1 128.3(5)
C61 C62 Ir1 115.6(5)
C64 C63 C62 122.2(7)
C64 C63 H63 118.9
C62 C63 H63 118.9
C65 C64 C63 121.4(7)
C65 C64 C138 118.6(8)
C63 C64 C138 119.9(7)
C64 C65 C66 119.8(7)
C64 C65 H65 120.1
C66 C65 H65 120.1
C65 C66 C61 119.8(7)
C65 C66 H66 120.1
C61 C66 H66 120.1
N7 C67 C68 119.0(6)
N7 C67 C83 112.0(6)
C68 C67 C83 129.0(6)
C69 C68 C67 118.3(6)
C69 C68 C80 112.4(7)
C67 C68 C80 129.3(7)
C68 C69 C70 118.3(6)
C68 C69 C77 113.3(7)
C70 C69 C77 128.4(7)
N8 C70 C69 122.0(6)
N8 C70 C71 113.6(6)
C69 C70 C71 124.0(6)
C76 C71 C72 118.9(7)
C76 C71 C70 121.3(7)
C72 C71 C70 119.8(7)
C73 C72 C71 119.2(9)
C73 C72 H72 120.4
C71 C72 H72 120.4
C74 C73 C72 120.1(8)
C74 C73 H73 119.9
C72 C73 H73 119.9
C75 C74 C73 119.4(8)
C75 C74 C140 120.1(9)
C73 C74 C140 120.5(8)
C74 C75 C76 122.5(10)
C74 C75 H75 118.7
C76 C75 H75 118.7
C75 C76 C71 119.6(8)
C75 C76 H76 120.2
C71 C76 H76 120.2
C69 C77 C82 108.4(7)
C69 C77 C78 105.5(8)
C82 C77 C78 110.4(9)
C69 C77 H77 110.8
C82 C77 H77 110.8
C78 C77 H77 110.8
C79 C78 C77 108.8(8)
C79 C78 H78A 109.9
C77 C78 H78A 109.9
C79 C78 H78B 109.9
C77 C78 H78B 109.9
H78A C78 H78B 108.3
C80 C79 C78 110.2(9)
C80 C79 H79A 109.6
C78 C79 H79A 109.6
C80 C79 H79B 109.6
C78 C79 H79B 109.6
H79A C79 H79B 108.1
C79 C80 C81 110.7(8)
C79 C80 C68 108.1(7)
C81 C80 C68 106.2(7)
C79 C80 H80 110.6
C81 C80 H80 110.6
C68 C80 H80 110.6
C80 C81 C82 111.6(8)
C80 C81 H81A 109.3
C82 C81 H81A 109.3
C80 C81 H81B 109.3
C82 C81 H81B 109.3
H81A C81 H81B 108.0
C81 C82 C77 107.8(8)
C81 C82 H82A 110.1
C77 C82 H82A 110.1
C81 C82 H82B 110.1
C77 C82 H82B 110.1
H82A C82 H82B 108.5
C84 C83 C88 120.1(7)
C84 C83 C67 124.0(7)
C88 C83 C67 115.5(6)
C85 C84 C83 121.6(8)
C85 C84 H84 119.2
C83 C84 H84 119.2
C84 C85 C86 117.8(7)
C84 C85 H85 121.1
C86 C85 H85 121.1
C87 C86 C85 122.5(8)
C87 C86 C139 119.6(8)
C85 C86 C139 117.8(7)
C86 C87 C88 121.2(7)
C86 C87 H87 119.4
C88 C87 H87 119.4
C83 C88 C87 116.6(6)
C83 C88 Ir2 115.6(5)
C87 C88 Ir2 127.7(5)
N10 C89 C90 122.9(7)
N10 C89 C105 118.8(9)
C90 C89 C105 118.1(9)
N10 C89 C145 102.0(12)
C90 C89 C145 135.1(13)
C91 C90 C89 119.0(8)
C91 C90 C102 113.0(9)
C89 C90 C102 128.1(8)
C90 C91 C92 117.4(8)
C90 C91 C99 112.5(8)
C92 C91 C99 130.1(8)
N9 C92 C91 119.5(7)
N9 C92 C93 111.6(6)
C91 C92 C93 128.9(7)
C94 C93 C98 121.5(6)
C94 C93 C92 122.3(6)
C98 C93 C92 115.9(6)
C95 C94 C93 119.8(7)
C95 C94 H94 120.1
C93 C94 H94 120.1
C96 C95 C94 119.8(7)
C96 C95 H95 120.1
C94 C95 H95 120.1
C95 C96 C97 121.0(7)
C95 C96 C142 118.7(7)
C97 C96 C142 120.3(7)
C96 C97 C98 121.5(6)
C96 C97 H97 119.2
C98 C97 H97 119.2
C97 C98 C93 116.3(6)
C97 C98 Ir2 128.3(5)
C93 C98 Ir2 115.3(5)
C91 C99 C104 107.5(9)
C91 C99 C100 105.7(9)
C104 C99 C100 111.8(9)
C91 C99 H99 110.6
C104 C99 H99 110.6
C100 C99 H99 110.6
C101 C100 C99 110.0(10)
C101 C100 H10A 109.7
C99 C100 H10A 109.7
C101 C100 H10B 109.7
C99 C100 H10B 109.7
H10A C100 H10B 108.2
C100 C101 C102 108.1(10)
C100 C101 H10C 110.1
C102 C101 H10C 110.1
C100 C101 H10D 110.1
C102 C101 H10D 110.1
H10C C101 H10D 108.4
C103 C102 C90 107.8(9)
C103 C102 C101 109.8(11)
C90 C102 C101 106.8(9)
C103 C102 H102 110.8
C90 C102 H102 110.8
C101 C102 H102 110.8
C102 C103 C104 111.7(11)
C102 C103 H10E 109.3
C104 C103 H10E 109.3
C102 C103 H10F 109.3
C104 C103 H10F 109.3
H10E C103 H10F 107.9
C103 C104 C99 108.1(10)
C103 C104 H10G 110.1
C99 C104 H10G 110.1
C103 C104 H10H 110.1
C99 C104 H10H 110.1
H10G C104 H10H 108.4
C110 C105 C106 122.1(13)
C110 C105 C89 114.6(11)
C106 C105 C89 123.3(11)
C105 C106 C107 120.0(14)
C105 C106 H106 120.0
C107 C106 H106 120.0
C108 C107 C106 119.4(14)
C108 C107 H107 120.3
C106 C107 H107 120.3
C107 C108 C109 118.3(14)
C107 C108 C141 126.1(13)
C109 C108 C141 114.9(13)
C108 C109 C110 124.1(16)
C108 C109 H109 118.0
C110 C109 H109 118.0
C105 C110 C109 115.9(15)
C105 C110 H110 122.0
C109 C110 H110 122.0
C146 C145 C150 119.5(12)
C146 C145 C89 120.0(15)
C150 C145 C89 120.0(14)
C145 C146 C147 119.7(12)
C145 C146 H146 120.2
C147 C146 H146 120.2
C148 C147 C146 120.4(13)
C148 C147 H147 119.8
C146 C147 H147 119.8
C147 C148 C149 119.2(13)
C147 C148 C141 105(2)
C149 C148 C141 133(2)
C150 C149 C148 118.5(13)
C150 C149 H149 120.7
C148 C149 H149 120.7
C145 C150 C149 120.6(12)
C145 C150 H150 119.7
C149 C150 H150 119.7
N11 C111 C112 116.7(6)
N11 C111 C127 113.6(5)
C112 C111 C127 129.7(6)
C113 C112 C111 118.7(7)
C113 C112 C121 114.3(7)
C111 C112 C121 127.0(7)
C112 C113 C114 119.1(6)
C112 C113 C124 113.6(8)
C114 C113 C124 127.2(8)
N12 C114 C113 121.4(7)
N12 C114 C115 113.5(7)
C113 C114 C115 125.0(7)
C120 C115 C116 117.1(10)
C120 C115 C114 119.9(8)
C116 C115 C114 122.8(9)
C115 C116 C117 121.9(12)
C115 C116 H116 119.0
C117 C116 H116 119.0
C118 C117 C116 118.2(13)
C118 C117 H117 120.9
C116 C117 H117 120.9
C119 C118 C117 121.2(13)
C119 C118 C143 119.4(14)
C117 C118 C143 119.4(13)
C118 C119 C120 120.8(13)
C118 C119 H119 119.6
C120 C119 H119 119.6
C115 C120 C119 120.5(11)
C115 C120 H120 119.7
C119 C120 H120 119.7
C112 C121 C122 107.2(7)
C112 C121 C126 106.5(7)
C122 C121 C126 107.7(7)
C112 C121 H121 111.7
C122 C121 H121 111.7
C126 C121 H121 111.7
C121 C122 C123 110.8(8)
C121 C122 H12A 109.5
C123 C122 H12A 109.5
C121 C122 H12B 109.5
C123 C122 H12B 109.5
H12A C122 H12B 108.1
C122 C123 C124 110.2(8)
C122 C123 H12C 109.6
C124 C123 H12C 109.6
C122 C123 H12D 109.6
C124 C123 H12D 109.6
H12C C123 H12D 108.1
C113 C124 C125 105.9(7)
C113 C124 C123 106.3(7)
C125 C124 C123 109.0(9)
C113 C124 H124 111.8
C125 C124 H124 111.8
C123 C124 H124 111.8
C126 C125 C124 111.1(8)
C126 C125 H12E 109.4
C124 C125 H12E 109.4
C126 C125 H12F 109.4
C124 C125 H12F 109.4
H12E C125 H12F 108.0
C125 C126 C121 110.4(8)
C125 C126 H12G 109.6
C121 C126 H12G 109.6
C125 C126 H12H 109.6
C121 C126 H12H 109.6
H12G C126 H12H 108.1
C128 C127 C131 121.1(7)
C128 C127 C111 124.3(6)
C131 C127 C111 114.4(6)
C129 C128 C127 120.4(8)
C129 C128 H128 119.8
C127 C128 H128 119.8
C128 C129 C130 118.6(8)
C128 C129 H129 120.7
C130 C129 H129 120.7
C132 C130 C129 121.4(8)
C132 C130 C144 119.9(10)
C129 C130 C144 118.6(9)
C132 C131 C127 115.2(7)
C132 C131 Ir2 128.7(6)
C127 C131 Ir2 115.4(5)
C130 C132 C131 122.9(8)
C130 C132 H132 118.5
C131 C132 H132 118.5
F2 C133 F1 105.8(8)
F2 C133 F3 104.4(9)
F1 C133 F3 101.9(8)
F2 C133 C20 114.9(8)
F1 C133 C20 112.8(8)
F3 C133 C20 115.7(8)
F6 C134 F4 105.1(9)
F6 C134 F5 103.7(9)
F4 C134 F5 94.9(9)
F6 C134 C14 117.9(9)
F4 C134 C14 117.7(9)
F5 C134 C14 114.3(9)
F9 C135 F8 106.8(8)
F9 C135 F7 104.3(7)
F8 C135 F7 102.1(7)
F9 C135 C42 114.1(7)
F8 C135 C42 113.2(7)
F7 C135 C42 115.1(7)
F11 C136 F12 108.4(8)
F11 C136 F10 100.3(8)
F12 C136 F10 101.0(7)
F11 C136 C30 114.9(7)
F12 C136 C30 115.2(7)
F10 C136 C30 115.1(7)
F15 C137 F14 101.3(9)
F15 C137 F13 103.6(9)
F14 C137 F13 99.1(9)
F15 C137 C52 115.2(9)
F14 C137 C52 118.0(9)
F13 C137 C52 116.9(10)
F18 C138 F17 105.9(9)
F18 C138 F16 102.1(9)
F17 C138 F16 101.1(8)
F18 C138 C64 117.2(8)
F17 C138 C64 113.9(8)
F16 C138 C64 114.8(8)
F21 C139 F20 104.8(8)
F21 C139 F19 101.3(9)
F20 C139 F19 100.2(8)
F21 C139 C86 118.3(8)
F20 C139 C86 115.8(8)
F19 C139 C86 114.0(9)
F22 C140 F23 107.0(8)
F22 C140 F24 102.3(8)
F23 C140 F24 103.0(8)
F22 C140 C74 114.8(8)
F23 C140 C74 113.7(8)
F24 C140 C74 114.8(8)
F28 C141 F30 111.4(12)
F28 C141 F29 104.3(11)
F30 C141 F29 99.7(10)
F28 C141 C108 120.9(12)
F30 C141 C108 107.1(11)
F29 C141 C108 111.5(12)
F28 C141 C148 88.2(17)
F30 C141 C148 128.7(18)
F29 C141 C148 121.5(14)
F25 C142 F26 106.2(8)
F25 C142 F27 101.2(8)
F26 C142 F27 98.7(7)
F25 C142 C96 117.6(7)
F26 C142 C96 115.9(7)
F27 C142 C96 114.7(8)
F33 C143 F32 105.6(11)
F33 C143 F31 103.7(12)
F32 C143 F31 102.4(11)
F33 C143 C118 114.3(11)
F32 C143 C118 113.3(12)
F31 C143 C118 116.3(13)
F35 C144 F34 101.5(10)
F35 C144 F36 100.3(10)
F34 C144 F36 98.3(10)
F35 C144 C130 120.2(10)
F34 C144 C130 118.7(10)
F36 C144 C130 114.1(10)

loop_
_geom_bond_atom_site_label_1
_geom_bond_atom_site_label_2
_geom_bond_distance
Ir1 C62 2.007(7)
Ir1 C28 2.019(6)
Ir1 C16 2.020(6)
Ir1 N3 2.078(5)
Ir1 N5 2.105(5)
Ir1 N1 2.114(6)
Ir2 C131 2.007(7)
Ir2 C98 2.019(6)
Ir2 C88 2.022(6)
Ir2 N11 2.100(5)
Ir2 N7 2.100(5)
Ir2 N9 2.115(6)
N1 C4 1.336(8)
N1 N2 1.344(7)
N2 C1 1.319(8)
N3 N4 1.343(7)
N3 C26 1.360(7)
N4 C23 1.318(8)
N5 N6 1.339(7)
N5 C45 1.360(8)
N6 C48 1.326(8)
N7 N8 1.331(7)
N7 C67 1.346(8)
N8 C70 1.331(8)
N9 C92 1.343(9)
N9 N10 1.343(8)
N10 C89 1.326(10)
N11 N12 1.320(7)
N11 C111 1.344(8)
N12 C114 1.335(8)
C1 C2 1.387(10)
C1 C17 1.502(9)
C2 C3 1.389(10)
C2 C10 1.492(11)
C3 C4 1.391(10)
C3 C5 1.501(11)
C4 C11 1.467(9)
C5 C6 1.499(17)
C5 C9 1.546(15)
C5 H5 0.9800
C6 C7 1.556(13)
C6 H6A 0.9700
C6 H6B 0.9700
C7 C10 1.537(17)
C7 H7A 0.9700
C7 H7B 0.9700
C8 C10 1.537(17)
C8 C9 1.562(13)
C8 H8A 0.9700
C8 H8B 0.9700
C9 H9A 0.9700
C9 H9B 0.9700
C10 H10 0.9800
C11 C12 1.379(9)
C11 C16 1.425(10)
C12 C13 1.380(11)
C12 H12 0.9300
C13 C14 1.366(12)
C13 H13 0.9300
C14 C15 1.403(10)
C14 C134 1.425(11)
C15 C16 1.371(9)
C15 H15 0.9300
C17 C22 1.344(10)
C17 C18 1.377(11)
C18 C19 1.376(11)
C18 H18 0.9300
C19 C20 1.362(13)
C19 H19 0.9300
C20 C21 1.344(13)
C20 C133 1.461(10)
C21 C22 1.375(11)
C21 H21 0.9300
C22 H22 0.9300
C23 C24 1.395(9)
C23 C39 1.483(9)
C24 C25 1.371(9)
C24 C36 1.510(9)
C25 C26 1.402(8)
C25 C33 1.530(9)
C26 C27 1.491(8)
C27 C32 1.386(9)
C27 C28 1.416(8)
C28 C29 1.395(8)
C29 C30 1.375(9)
C29 H29 0.9300
C30 C31 1.384(10)
C30 C136 1.459(9)
C31 C32 1.362(9)
C31 H31 0.9300
C32 H32 0.9300
C33 C34 1.524(11)
C33 C38 1.547(11)
C33 H33 0.9800
C34 C35 1.527(11)
C34 H34A 0.9700
C34 H34B 0.9700
C35 C36 1.541(12)
C35 H35A 0.9700
C35 H35B 0.9700
C36 C37 1.520(11)
C36 H36 0.9800
C37 C38 1.527(11)
C37 H37A 0.9700
C37 H37B 0.9700
C38 H38A 0.9700
C38 H38B 0.9700
C39 C44 1.368(10)
C39 C40 1.387(10)
C40 C41 1.386(10)
C40 H40 0.9300
C41 C42 1.368(11)
C41 H41 0.9300
C42 C43 1.357(12)
C42 C135 1.458(9)
C43 C44 1.386(11)
C43 H43 0.9300
C44 H44 0.9300
C45 C46 1.412(9)
C45 C61 1.472(9)
C46 C47 1.377(9)
C46 C55 1.515(10)
C47 C48 1.397(10)
C47 C58 1.495(9)
C48 C49 1.500(9)
C49 C50 1.371(10)
C49 C54 1.396(11)
C50 C51 1.367(11)
C50 H50 0.9300
C51 C52 1.409(13)
C51 H51 0.9300
C52 C53 1.350(13)
C52 C137 1.436(11)
C53 C54 1.387(12)
C53 H53 0.9300
C54 H54 0.9300
C55 C56 1.530(11)
C55 C60 1.572(11)
C55 H55 0.9800
C56 C57 1.541(13)
C56 H56A 0.9700
C56 H56B 0.9700
C57 C58 1.501(11)
C57 H57A 0.9700
C57 H57B 0.9700
C58 C59 1.540(12)
C58 H58 0.9800
C59 C60 1.510(11)
C59 H59A 0.9700
C59 H59B 0.9700
C60 H60A 0.9700
C60 H60B 0.9700
C61 C66 1.396(9)
C61 C62 1.419(9)
C62 C63 1.401(9)
C63 C64 1.359(10)
C63 H63 0.9300
C64 C65 1.350(11)
C64 C138 1.473(10)
C65 C66 1.383(10)
C65 H65 0.9300
C66 H66 0.9300
C67 C68 1.393(9)
C67 C83 1.487(9)
C68 C69 1.382(10)
C68 C80 1.524(10)
C69 C70 1.386(10)
C69 C77 1.510(10)
C70 C71 1.508(10)
C71 C76 1.371(11)
C71 C72 1.404(10)
C72 C73 1.381(11)
C72 H72 0.9300
C73 C74 1.370(13)
C73 H73 0.9300
C74 C75 1.340(12)
C74 C140 1.474(10)
C75 C76 1.355(11)
C75 H75 0.9300
C76 H76 0.9300
C77 C82 1.539(14)
C77 C78 1.561(15)
C77 H77 0.9800
C78 C79 1.535(14)
C78 H78A 0.9700
C78 H78B 0.9700
C79 C80 1.501(12)
C79 H79A 0.9700
C79 H79B 0.9700
C80 C81 1.503(13)
C80 H80 0.9800
C81 C82 1.533(13)
C81 H81A 0.9700
C81 H81B 0.9700
C82 H82A 0.9700
C82 H82B 0.9700
C83 C84 1.398(10)
C83 C88 1.401(9)
C84 C85 1.370(11)
C84 H84 0.9300
C85 C86 1.381(12)
C85 H85 0.9300
C86 C87 1.338(10)
C86 C139 1.454(10)
C87 C88 1.426(9)
C87 H87 0.9300
C89 C90 1.380(12)
C89 C105 1.503(15)
C89 C145 1.565(19)
C90 C91 1.370(11)
C90 C102 1.531(13)
C91 C92 1.404(10)
C91 C99 1.517(12)
C92 C93 1.496(10)
C93 C94 1.396(9)
C93 C98 1.409(9)
C94 C95 1.369(11)
C94 H94 0.9300
C95 C96 1.365(10)
C95 H95 0.9300
C96 C97 1.381(9)
C96 C142 1.444(9)
C97 C98 1.392(9)
C97 H97 0.9300
C99 C104 1.526(16)
C99 C100 1.548(16)
C99 H99 0.9800
C100 C101 1.538(15)
C100 H10A 0.9700
C100 H10B 0.9700
C101 C102 1.540(17)
C101 H10C 0.9700
C101 H10D 0.9700
C102 C103 1.505(16)
C102 H102 0.9800
C103 C104 1.522(16)
C103 H10E 0.9700
C103 H10F 0.9700
C104 H10G 0.9700
C104 H10H 0.9700
C105 C110 1.369(9)
C105 C106 1.382(9)
C106 C107 1.395(9)
C106 H106 0.9300
C107 C108 1.372(10)
C107 H107 0.9300
C108 C109 1.378(10)
C108 C141 1.487(15)
C109 C110 1.385(9)
C109 H109 0.9300
C110 H110 0.9300
C145 C146 1.380(9)
C145 C150 1.386(9)
C146 C147 1.387(9)
C146 H146 0.9300
C147 C148 1.383(10)
C147 H147 0.9300
C148 C149 1.388(10)
C148 C141 1.57(3)
C149 C150 1.386(9)
C149 H149 0.9300
C150 H150 0.9300
C111 C112 1.422(9)
C111 C127 1.476(9)
C112 C113 1.378(11)
C112 C121 1.512(10)
C113 C114 1.383(11)
C113 C124 1.523(10)
C114 C115 1.491(11)
C115 C120 1.351(13)
C115 C116 1.366(13)
C116 C117 1.395(16)
C116 H116 0.9300
C117 C118 1.337(19)
C117 H117 0.9300
C118 C119 1.317(18)
C118 C143 1.483(14)
C119 C120 1.389(15)
C119 H119 0.9300
C120 H120 0.9300
C121 C122 1.531(11)
C121 C126 1.564(12)
C121 H121 0.9800
C122 C123 1.532(15)
C122 H12A 0.9700
C122 H12B 0.9700
C123 C124 1.553(12)
C123 H12C 0.9700
C123 H12D 0.9700
C124 C125 1.547(13)
C124 H124 0.9800
C125 C126 1.510(15)
C125 H12E 0.9700
C125 H12F 0.9700
C126 H12G 0.9700
C126 H12H 0.9700
C127 C128 1.394(10)
C127 C131 1.425(9)
C128 C129 1.370(11)
C128 H128 0.9300
C129 C130 1.374(13)
C129 H129 0.9300
C130 C132 1.357(11)
C130 C144 1.434(11)
C131 C132 1.386(10)
C132 H132 0.9300
C133 F2 1.328(8)
C133 F1 1.335(8)
C133 F3 1.335(8)
C134 F6 1.296(8)
C134 F4 1.333(9)
C134 F5 1.344(9)
C135 F9 1.322(8)
C135 F8 1.328(8)
C135 F7 1.347(8)
C136 F11 1.318(8)
C136 F12 1.318(8)
C136 F10 1.344(8)
C137 F15 1.307(9)
C137 F14 1.323(9)
C137 F13 1.327(9)
C138 F18 1.314(8)
C138 F17 1.328(8)
C138 F16 1.346(8)
C139 F21 1.317(8)
C139 F20 1.321(8)
C139 F19 1.371(9)
C140 F22 1.321(8)
C140 F23 1.325(8)
C140 F24 1.353(8)
C141 F28 1.335(9)
C141 F30 1.344(9)
C141 F29 1.347(9)
C142 F25 1.320(8)
C142 F26 1.332(8)
C142 F27 1.357(8)
C143 F33 1.329(9)
C143 F32 1.345(9)
C143 F31 1.364(9)
C144 F35 1.314(9)
C144 F34 1.323(9)
C144 F36 1.346(9)

loop_
_geom_torsion_atom_site_label_1
_geom_torsion_atom_site_label_2
_geom_torsion_atom_site_label_3
_geom_torsion_atom_site_label_4
_geom_torsion
C4 N1 N2 C1 -1.5(9)
Ir1 N1 N2 C1 172.7(5)
C26 N3 N4 C23 0.1(9)
Ir1 N3 N4 C23 173.1(5)
C45 N5 N6 C48 1.3(9)
Ir1 N5 N6 C48 171.5(4)
C67 N7 N8 C70 -0.4(10)
Ir2 N7 N8 C70 -172.9(5)
C92 N9 N10 C89 -1.4(10)
Ir2 N9 N10 C89 -169.4(5)
C111 N11 N12 C114 -1.0(9)
Ir2 N11 N12 C114 -173.2(4)
N1 N2 C1 C2 -7.9(11)
N1 N2 C1 C17 172.9(5)
N2 C1 C2 C3 5.9(13)
C17 C1 C2 C3 -174.9(8)
N2 C1 C2 C10 -165.7(10)
C17 C1 C2 C10 13.5(15)
C1 C2 C3 C4 5.0(13)
C10 C2 C3 C4 177.8(9)
C1 C2 C3 C5 -169.9(9)
C10 C2 C3 C5 2.9(13)
N2 N1 C4 C3 12.2(10)
Ir1 N1 C4 C3 -162.3(5)
N2 N1 C4 C11 -169.4(5)
Ir1 N1 C4 C11 16.1(7)
C2 C3 C4 N1 -13.6(12)
C5 C3 C4 N1 160.4(9)
C2 C3 C4 C11 168.3(8)
C5 C3 C4 C11 -17.8(15)
C2 C3 C5 C6 56.2(11)
C4 C3 C5 C6 -118.1(10)
C2 C3 C5 C9 -61.1(12)
C4 C3 C5 C9 124.6(10)
C3 C5 C6 C7 -58.0(12)
C9 C5 C6 C7 59.5(12)
C5 C6 C7 C10 3.4(14)
C6 C5 C9 C8 -62.2(12)
C3 C5 C9 C8 55.3(13)
C10 C8 C9 C5 2.5(15)
C3 C2 C10 C8 56.3(12)
C1 C2 C10 C8 -131.8(11)
C3 C2 C10 C7 -59.4(12)
C1 C2 C10 C7 112.4(11)
C9 C8 C10 C2 -57.2(13)
C9 C8 C10 C7 59.5(13)
C6 C7 C10 C2 53.2(12)
C6 C7 C10 C8 -62.7(11)
N1 C4 C11 C12 161.0(7)
C3 C4 C11 C12 -20.8(12)
N1 C4 C11 C16 -14.1(9)
C3 C4 C11 C16 164.1(7)
C16 C11 C12 C13 -4.4(12)
C4 C11 C12 C13 -179.2(7)
C11 C12 C13 C14 1.2(13)
C12 C13 C14 C15 0.9(14)
C12 C13 C14 C134 -179.1(10)
C13 C14 C15 C16 0.3(13)
C134 C14 C15 C16 -179.7(9)
C14 C15 C16 C11 -3.4(11)
C14 C15 C16 Ir1 171.4(6)
C12 C11 C16 C15 5.4(10)
C4 C11 C16 C15 -179.4(6)
C12 C11 C16 Ir1 -170.1(6)
C4 C11 C16 Ir1 5.1(8)
N2 C1 C17 C22 55.3(10)
C2 C1 C17 C22 -124.0(10)
N2 C1 C17 C18 -123.4(9)
C2 C1 C17 C18 57.4(11)
C22 C17 C18 C19 0.8(15)
C1 C17 C18 C19 179.4(10)
C17 C18 C19 C20 -1.1(18)
C18 C19 C20 C21 0.8(17)
C18 C19 C20 C133 -178.3(10)
C19 C20 C21 C22 -0.1(16)
C133 C20 C21 C22 179.0(9)
C18 C17 C22 C21 -0.1(14)
C1 C17 C22 C21 -178.7(8)
C20 C21 C22 C17 -0.3(15)
N3 N4 C23 C24 -9.4(10)
N3 N4 C23 C39 175.6(6)
N4 C23 C24 C25 7.9(11)
C39 C23 C24 C25 -177.7(7)
N4 C23 C24 C36 -167.2(7)
C39 C23 C24 C36 7.2(12)
C23 C24 C25 C26 2.7(10)
C36 C24 C25 C26 178.5(6)
C23 C24 C25 C33 -171.4(7)
C36 C24 C25 C33 4.3(9)
N4 N3 C26 C25 10.4(9)
Ir1 N3 C26 C25 -163.0(5)
N4 N3 C26 C27 -168.3(5)
Ir1 N3 C26 C27 18.3(7)
C24 C25 C26 N3 -11.4(9)
C33 C25 C26 N3 161.8(7)
C24 C25 C26 C27 167.0(7)
C33 C25 C26 C27 -19.8(12)
N3 C26 C27 C32 159.5(6)
C25 C26 C27 C32 -19.0(11)
N3 C26 C27 C28 -11.5(8)
C25 C26 C27 C28 170.0(6)
C32 C27 C28 C29 3.3(9)
C26 C27 C28 C29 174.3(6)
C32 C27 C28 Ir1 -171.9(5)
C26 C27 C28 Ir1 -0.8(7)
C27 C28 C29 C30 -2.2(10)
Ir1 C28 C29 C30 172.0(5)
C28 C29 C30 C31 0.3(11)
C28 C29 C30 C136 -175.4(7)
C29 C30 C31 C32 0.8(11)
C136 C30 C31 C32 176.5(7)
C30 C31 C32 C27 0.2(11)
C28 C27 C32 C31 -2.4(10)
C26 C27 C32 C31 -172.7(7)
C24 C25 C33 C34 54.9(8)
C26 C25 C33 C34 -118.5(8)
C24 C25 C33 C38 -61.1(8)
C26 C25 C33 C38 125.5(8)
C25 C33 C34 C35 -56.8(8)
C38 C33 C34 C35 57.0(8)
C33 C34 C35 C36 2.3(9)
C25 C24 C36 C37 55.5(9)
C23 C24 C36 C37 -129.1(8)
C25 C24 C36 C35 -62.1(8)
C23 C24 C36 C35 113.3(8)
C34 C35 C36 C24 56.0(8)
C34 C35 C36 C37 -61.0(8)
C24 C36 C37 C38 -56.6(10)
C35 C36 C37 C38 59.7(9)
C36 C37 C38 C33 0.5(11)
C34 C33 C38 C37 -58.3(9)
C25 C33 C38 C37 55.8(9)
N4 C23 C39 C44 -126.6(8)
C24 C23 C39 C44 58.6(11)
N4 C23 C39 C40 54.6(9)
C24 C23 C39 C40 -120.2(8)
C44 C39 C40 C41 1.6(12)
C23 C39 C40 C41 -179.5(7)
C39 C40 C41 C42 0.6(13)
C40 C41 C42 C43 -0.7(13)
C40 C41 C42 C135 177.5(8)
C41 C42 C43 C44 -1.4(14)
C135 C42 C43 C44 -179.6(8)
C40 C39 C44 C43 -3.7(13)
C23 C39 C44 C43 177.4(8)
C42 C43 C44 C39 3.7(14)
N6 N5 C45 C46 4.0(9)
Ir1 N5 C45 C46 -166.5(4)
N6 N5 C45 C61 -177.5(5)
Ir1 N5 C45 C61 12.0(6)
N5 C45 C46 C47 -5.6(9)
C61 C45 C46 C47 176.2(6)
N5 C45 C46 C55 167.7(6)
C61 C45 C46 C55 -10.5(11)
C45 C46 C47 C48 2.1(9)
C55 C46 C47 C48 -172.2(6)
C45 C46 C47 C58 -178.9(6)
C55 C46 C47 C58 6.7(8)
N5 N6 C48 C47 -5.2(9)
N5 N6 C48 C49 -178.8(5)
C46 C47 C48 N6 3.4(10)
C58 C47 C48 N6 -175.4(7)
C46 C47 C48 C49 176.8(6)
C58 C47 C48 C49 -2.0(11)
N6 C48 C49 C50 -131.7(8)
C47 C48 C49 C50 54.5(10)
N6 C48 C49 C54 51.4(10)
C47 C48 C49 C54 -122.5(8)
C54 C49 C50 C51 1.7(13)
C48 C49 C50 C51 -175.3(8)
C49 C50 C51 C52 2.2(14)
C50 C51 C52 C53 -2.3(15)
C50 C51 C52 C137 174.9(9)
C51 C52 C53 C54 -1.6(16)
C137 C52 C53 C54 -178.7(10)
C52 C53 C54 C49 5.6(15)
C50 C49 C54 C53 -5.7(13)
C48 C49 C54 C53 171.4(8)
C47 C46 C55 C56 -60.8(8)
C45 C46 C55 C56 125.6(7)
C47 C46 C55 C60 54.0(8)
C45 C46 C55 C60 -119.6(8)
C46 C55 C56 C57 49.4(9)
C60 C55 C56 C57 -65.7(9)
C55 C56 C57 C58 9.7(10)
C46 C47 C58 C57 54.8(9)
C48 C47 C58 C57 -126.5(8)
C46 C47 C58 C59 -62.6(8)
C48 C47 C58 C59 116.2(8)
C56 C57 C58 C47 -62.1(9)
C56 C57 C58 C59 54.2(9)
C47 C58 C59 C60 52.3(9)
C57 C58 C59 C60 -63.9(9)
C58 C59 C60 C55 6.3(10)
C46 C55 C60 C59 -59.8(8)
C56 C55 C60 C59 56.3(9)
N5 C45 C61 C66 164.6(6)
C46 C45 C61 C66 -17.1(10)
N5 C45 C61 C62 -11.6(8)
C46 C45 C61 C62 166.7(6)
C66 C61 C62 C63 6.1(9)
C45 C61 C62 C63 -177.6(6)
C66 C61 C62 Ir1 -170.6(5)
C45 C61 C62 Ir1 5.8(7)
C61 C62 C63 C64 -2.9(10)
Ir1 C62 C63 C64 173.3(6)
C62 C63 C64 C65 -0.8(12)
C62 C63 C64 C138 176.8(8)
C63 C64 C65 C66 1.4(13)
C138 C64 C65 C66 -176.3(8)
C64 C65 C66 C61 1.9(12)
C62 C61 C66 C65 -5.7(10)
C45 C61 C66 C65 178.2(7)
N8 N7 C67 C68 -8.1(10)
Ir2 N7 C67 C68 164.7(5)
N8 N7 C67 C83 171.3(6)
Ir2 N7 C67 C83 -15.9(7)
N7 C67 C68 C69 9.9(11)
C83 C67 C68 C69 -169.4(7)
N7 C67 C68 C80 -169.8(7)
C83 C67 C68 C80 10.9(13)
C67 C68 C69 C70 -3.7(11)
C80 C68 C69 C70 176.1(7)
C67 C68 C69 C77 179.4(7)
C80 C68 C69 C77 -0.9(11)
N7 N8 C70 C69 7.0(11)
N7 N8 C70 C71 -179.4(6)
C68 C69 C70 N8 -4.8(12)
C77 C69 C70 N8 171.6(8)
C68 C69 C70 C71 -177.7(7)
C77 C69 C70 C71 -1.3(14)
N8 C70 C71 C76 -40.5(11)
C69 C70 C71 C76 132.9(9)
N8 C70 C71 C72 140.6(8)
C69 C70 C71 C72 -46.0(11)
C76 C71 C72 C73 -5.3(13)
C70 C71 C72 C73 173.7(8)
C71 C72 C73 C74 2.9(14)
C72 C73 C74 C75 1.2(15)
C72 C73 C74 C140 -177.4(9)
C73 C74 C75 C76 -3.0(16)
C140 C74 C75 C76 175.6(9)
C74 C75 C76 C71 0.6(15)
C72 C71 C76 C75 3.6(13)
C70 C71 C76 C75 -175.3(8)
C68 C69 C77 C82 59.3(11)
C70 C69 C77 C82 -117.3(10)
C68 C69 C77 C78 -58.9(10)
C70 C69 C77 C78 124.5(10)
C69 C77 C78 C79 60.6(10)
C82 C77 C78 C79 -56.3(11)
C77 C78 C79 C80 -4.6(12)
C78 C79 C80 C81 61.7(10)
C78 C79 C80 C68 -54.2(11)
C69 C68 C80 C79 60.1(10)
C67 C68 C80 C79 -120.1(9)
C69 C68 C80 C81 -58.7(9)
C67 C68 C80 C81 121.1(9)
C79 C80 C81 C82 -57.0(10)
C68 C80 C81 C82 60.1(9)
C80 C81 C82 C77 -4.4(11)
C69 C77 C82 C81 -54.1(11)
C78 C77 C82 C81 60.9(10)
N7 C67 C83 C84 -162.8(7)
C68 C67 C83 C84 16.6(12)
N7 C67 C83 C88 10.0(9)
C68 C67 C83 C88 -170.7(7)
C88 C83 C84 C85 4.6(13)
C67 C83 C84 C85 177.1(8)
C83 C84 C85 C86 -5.2(14)
C84 C85 C86 C87 4.3(15)
C84 C85 C86 C139 -173.8(9)
C85 C86 C87 C88 -2.7(15)
C139 C86 C87 C88 175.3(9)
C84 C83 C88 C87 -2.8(11)
C67 C83 C88 C87 -175.9(6)
C84 C83 C88 Ir2 173.8(6)
C67 C83 C88 Ir2 0.7(8)
C86 C87 C88 C83 1.9(12)
C86 C87 C88 Ir2 -174.2(7)
N9 N10 C89 C90 5.8(12)
N9 N10 C89 C105 179.5(8)
N9 N10 C89 C145 -174.3(10)
N10 C89 C90 C91 -2.2(14)
C105 C89 C90 C91 -175.9(9)
C145 C89 C90 C91 178.0(15)
N10 C89 C90 C102 178.4(10)
C105 C89 C90 C102 4.8(16)
C145 C89 C90 C102 -1(2)
C89 C90 C91 C92 -5.6(13)
C102 C90 C91 C92 173.9(9)
C89 C90 C91 C99 173.5(9)
C102 C90 C91 C99 -7.1(13)
N10 N9 C92 C91 -6.4(10)
Ir2 N9 C92 C91 162.0(6)
N10 N9 C92 C93 174.6(6)
Ir2 N9 C92 C93 -17.0(7)
C90 C91 C92 N9 9.7(12)
C99 C91 C92 N9 -169.1(9)
C90 C91 C92 C93 -171.5(8)
C99 C91 C92 C93 9.7(15)
N9 C92 C93 C94 -162.6(7)
C91 C92 C93 C94 18.5(12)
N9 C92 C93 C98 11.6(9)
C91 C92 C93 C98 -167.3(7)
C98 C93 C94 C95 2.3(13)
C92 C93 C94 C95 176.2(8)
C93 C94 C95 C96 -0.7(14)
C94 C95 C96 C97 -1.0(13)
C94 C95 C96 C142 -178.9(8)
C95 C96 C97 C98 1.3(11)
C142 C96 C97 C98 179.1(7)
C96 C97 C98 C93 0.2(10)
C96 C97 C98 Ir2 -174.9(5)
C94 C93 C98 C97 -2.0(10)
C92 C93 C98 C97 -176.2(6)
C94 C93 C98 Ir2 173.8(6)
C92 C93 C98 Ir2 -0.5(8)
C90 C91 C99 C104 63.9(12)
C92 C91 C99 C104 -117.2(11)
C90 C91 C99 C100 -55.7(11)
C92 C91 C99 C100 123.2(10)
C91 C99 C100 C101 63.0(12)
C104 C99 C100 C101 -53.6(14)
C99 C100 C101 C102 -7.7(15)
C91 C90 C102 C103 -53.1(13)
C89 C90 C102 C103 126.3(12)
C91 C90 C102 C101 64.8(13)
C89 C90 C102 C101 -115.8(12)
C100 C101 C102 C103 63.7(13)
C100 C101 C102 C90 -52.9(14)
C90 C102 C103 C104 57.7(14)
C101 C102 C103 C104 -58.3(13)
C102 C103 C104 C99 -3.3(15)
C91 C99 C104 C103 -55.7(13)
C100 C99 C104 C103 59.8(13)
N10 C89 C105 C110 59.9(17)
C90 C89 C105 C110 -126.2(14)
N10 C89 C105 C106 -122.8(15)
C90 C89 C105 C106 51.2(19)
C110 C105 C106 C107 -3(3)
C89 C105 C106 C107 179.7(16)
C105 C106 C107 C108 -1(3)
C106 C107 C108 C109 2(3)
C106 C107 C108 C141 -168.1(18)
C107 C108 C109 C110 0(4)
C141 C108 C109 C110 171.1(18)
C106 C105 C110 C109 5(3)
C89 C105 C110 C109 -177.8(15)
C108 C109 C110 C105 -3(3)
N10 C89 C145 C146 127(3)
C90 C89 C145 C146 -53(4)
N10 C89 C145 C150 -62(3)
C90 C89 C145 C150 118(2)
C150 C145 C146 C147 2(5)
C89 C145 C146 C147 174(3)
C145 C146 C147 C148 -4(6)
C146 C147 C148 C149 12(7)
C146 C147 C148 C141 -151(3)
C147 C148 C149 C150 -17(6)
C141 C148 C149 C150 140(4)
C146 C145 C150 C149 -7(5)
C89 C145 C150 C149 -179(2)
C148 C149 C150 C145 15(5)
N12 N11 C111 C112 -5.0(9)
Ir2 N11 C111 C112 167.4(4)
N12 N11 C111 C127 177.8(5)
Ir2 N11 C111 C127 -9.8(7)
N11 C111 C112 C113 7.4(9)
C127 C111 C112 C113 -175.9(6)
N11 C111 C112 C121 -170.0(6)
C127 C111 C112 C121 6.7(11)
C111 C112 C113 C114 -4.1(10)
C121 C112 C113 C114 173.6(6)
C111 C112 C113 C124 179.4(6)
C121 C112 C113 C124 -2.9(9)
N11 N12 C114 C113 4.7(10)
N11 N12 C114 C115 -178.6(6)
C112 C113 C114 N12 -2.0(10)
C124 C113 C114 N12 173.9(7)
C112 C113 C114 C115 -178.3(7)
C124 C113 C114 C115 -2.4(12)
N12 C114 C115 C120 -55.8(11)
C113 C114 C115 C120 120.8(11)
N12 C114 C115 C116 129.9(11)
C113 C114 C115 C116 -53.5(13)
C120 C115 C116 C117 5(2)
C114 C115 C116 C117 179.2(13)
C115 C116 C117 C118 -1(3)
C116 C117 C118 C119 -4(3)
C116 C117 C118 C143 178.2(16)
C117 C118 C119 C120 4(3)
C143 C118 C119 C120 -177.8(16)
C116 C115 C120 C119 -4(2)
C114 C115 C120 C119 -179.0(12)
C118 C119 C120 C115 0(3)
C113 C112 C121 C122 -56.0(9)
C111 C112 C121 C122 121.5(8)
C113 C112 C121 C126 59.0(9)
C111 C112 C121 C126 -123.5(8)
C112 C121 C122 C123 56.2(10)
C126 C121 C122 C123 -58.1(10)
C121 C122 C123 C124 -1.3(11)
C112 C113 C124 C125 -56.4(9)
C114 C113 C124 C125 127.4(9)
C112 C113 C124 C123 59.3(10)
C114 C113 C124 C123 -116.8(9)
C122 C123 C124 C113 -54.9(11)
C122 C123 C124 C125 58.8(10)
C113 C124 C125 C126 58.5(10)
C123 C124 C125 C126 -55.4(10)
C124 C125 C126 C121 -4.3(10)
C112 C121 C126 C125 -52.9(9)
C122 C121 C126 C125 61.8(10)
N11 C111 C127 C128 -163.1(6)
C112 C111 C127 C128 20.2(11)
N11 C111 C127 C131 13.1(8)
C112 C111 C127 C131 -163.6(6)
C131 C127 C128 C129 4.3(11)
C111 C127 C128 C129 -179.7(7)
C127 C128 C129 C130 0.7(13)
C128 C129 C130 C132 -4.2(14)
C128 C129 C130 C144 178.0(9)
C128 C127 C131 C132 -5.6(9)
C111 C127 C131 C132 178.0(6)
C128 C127 C131 Ir2 166.0(5)
C111 C127 C131 Ir2 -10.3(7)
C129 C130 C132 C131 2.7(14)
C144 C130 C132 C131 -179.6(9)
C127 C131 C132 C130 2.2(11)
Ir2 C131 C132 C130 -168.1(7)
C21 C20 C133 F2 167.3(10)
C19 C20 C133 F2 -13.6(14)
C21 C20 C133 F1 -71.3(12)
C19 C20 C133 F1 107.7(12)
C21 C20 C133 F3 45.5(13)
C19 C20 C133 F3 -135.5(11)
C13 C14 C134 F6 5.2(18)
C15 C14 C134 F6 -174.9(11)
C13 C14 C134 F4 132.8(12)
C15 C14 C134 F4 -47.2(15)
C13 C14 C134 F5 -117.1(12)
C15 C14 C134 F5 62.9(14)
C43 C42 C135 F9 -147.8(9)
C41 C42 C135 F9 34.0(12)
C43 C42 C135 F8 89.7(11)
C41 C42 C135 F8 -88.5(10)
C43 C42 C135 F7 -27.1(12)
C41 C42 C135 F7 154.6(8)
C29 C30 C136 F11 91.8(10)
C31 C30 C136 F11 -83.9(10)
C29 C30 C136 F12 -35.3(11)
C31 C30 C136 F12 148.9(8)
C29 C30 C136 F10 -152.3(8)
C31 C30 C136 F10 31.9(11)
C53 C52 C137 F15 -115.5(13)
C51 C52 C137 F15 67.3(14)
C53 C52 C137 F14 124.7(12)
C51 C52 C137 F14 -52.6(15)
C53 C52 C137 F13 6.6(16)
C51 C52 C137 F13 -170.7(11)
C65 C64 C138 F18 174.1(9)
C63 C64 C138 F18 -3.6(14)
C65 C64 C138 F17 -61.6(13)
C63 C64 C138 F17 120.7(10)
C65 C64 C138 F16 54.3(12)
C63 C64 C138 F16 -123.4(10)
C87 C86 C139 F21 13.5(16)
C85 C86 C139 F21 -168.3(10)
C87 C86 C139 F20 139.2(11)
C85 C86 C139 F20 -42.7(15)
C87 C86 C139 F19 -105.3(12)
C85 C86 C139 F19 72.8(13)
C75 C74 C140 F22 163.4(10)
C73 C74 C140 F22 -18.1(14)
C75 C74 C140 F23 -73.0(13)
C73 C74 C140 F23 105.5(11)
C75 C74 C140 F24 45.2(13)
C73 C74 C140 F24 -136.2(10)
C107 C108 C141 F28 117(2)
C109 C108 C141 F28 -53(2)
C107 C108 C141 F30 -11(3)
C109 C108 C141 F30 178.0(18)
C107 C108 C141 F29 -120(2)
C109 C108 C141 F29 70(2)
C147 C148 C141 F28 -131(3)
C149 C148 C141 F28 69(4)
C147 C148 C141 F30 112(3)
C149 C148 C141 F30 -47(5)
C147 C148 C141 F29 -26(4)
C149 C148 C141 F29 175(3)
C95 C96 C142 F25 -177.9(9)
C97 C96 C142 F25 4.2(13)
C95 C96 C142 F26 -50.7(12)
C97 C96 C142 F26 131.4(9)
C95 C96 C142 F27 63.4(11)
C97 C96 C142 F27 -114.5(9)
C119 C118 C143 F33 -30(2)
C117 C118 C143 F33 148.2(18)
C119 C118 C143 F32 -150.7(18)
C117 C118 C143 F32 27(2)
C119 C118 C143 F31 91(2)
C117 C118 C143 F31 -91(2)
C132 C130 C144 F35 -18.6(17)
C129 C130 C144 F35 159.2(12)
C132 C130 C144 F34 -144.2(12)
C129 C130 C144 F34 33.6(17)
C132 C130 C144 F36 100.6(14)
C129 C130 C144 F36 -81.6(14)
